data_7720034
loop_
_publ_author_name
'Sohail, Muhammad'
'Heinsen, Carsten'
'Oliver, Allen G.'
'Tsui, Emily Y.'

_publ_section_title
;
 Sulfur insertion into group 12 metal dithiolate complexes:
 metal-dependent equilibria.
;
_journal_issue 10
_journal_name_full 'Dalton transactions (Cambridge, England : 2003)'
_journal_page_first 4119
_journal_page_last 4127
_journal_paper_doi 10.1039/d6dt00074f
_journal_volume 55
_journal_year 2026
_chemical_formula_moiety
'0.667(C38 H22 Cd N6 O4 S6), 0.167(H O), 0.333(H2 O), 0.333(C6.5 H16.5 N), 0.667(C8 H20 N), 0.333(C8 H19 N), [+ solvents]'
_chemical_formula_sum 'C35.5 H40.67 Cd0.67 N5.33 O3.17 S4'
_chemical_formula_weight 795.96
_space_group_crystal_system triclinic
_space_group_IT_number 2
_space_group_name_Hall '-P 1'
_space_group_name_H-M_alt 'P -1'
_atom_sites_solution_hydrogens mixed
_atom_sites_solution_primary dual
_audit_creation_date 2026-01-06
_audit_creation_method
;
Olex2 1.5
(compiled 2025.07.13 svn.rb7424aed for OlexSys, GUI svn.r7314)
;
_audit_update_record
;
2026-01-06 deposited with the CCDC.	2026-02-09 downloaded from the CCDC.
;
_cell_angle_alpha 93.388(3)
_cell_angle_beta 102.363(3)
_cell_angle_gamma 107.300(4)
_cell_formula_units_Z 6
_cell_length_a 14.1642(14)
_cell_length_b 18.917(2)
_cell_length_c 23.983(2)
_cell_measurement_reflns_used 9534
_cell_measurement_temperature 120.00
_cell_measurement_theta_max 28.20
_cell_measurement_theta_min 2.20
_cell_volume 5941.0(10)
_computing_cell_refinement 'SAINT V8.40B (?, 2016)'
_computing_data_reduction 'SAINT V8.40B (?, 2016)'
_computing_molecular_graphics 'Olex2 1.5 (Dolomanov et al., 2009)'
_computing_publication_material 'Olex2 1.5 (Dolomanov et al., 2009)'
_computing_structure_refinement 'SHELXL 2019/3 (Sheldrick, 2015)'
_computing_structure_solution 'SHELXT 2018/2 (Sheldrick, 2018)'
_diffrn_ambient_temperature 120.00
_diffrn_measured_fraction_theta_full 0.999
_diffrn_measured_fraction_theta_max 0.994
_diffrn_measurement_device_type 'Bruker D8 Quest'
_diffrn_measurement_method '\f and \w scans'
_diffrn_radiation_type MoK\a
_diffrn_radiation_wavelength 0.71073
_diffrn_reflns_av_R_equivalents 0.0640
_diffrn_reflns_av_unetI/netI 0.0328
_diffrn_reflns_Laue_measured_fraction_full 0.999
_diffrn_reflns_Laue_measured_fraction_max 0.994
_diffrn_reflns_limit_h_max 18
_diffrn_reflns_limit_h_min -18
_diffrn_reflns_limit_k_max 25
_diffrn_reflns_limit_k_min -25
_diffrn_reflns_limit_l_max 32
_diffrn_reflns_limit_l_min -31
_diffrn_reflns_number 304390
_diffrn_reflns_point_group_measured_fraction_full 0.999
_diffrn_reflns_point_group_measured_fraction_max 0.994
_diffrn_reflns_theta_full 25.242
_diffrn_reflns_theta_max 28.358
_diffrn_reflns_theta_min 1.936
_diffrn_source_current 1.4
_diffrn_source_power 0.07
_diffrn_source_voltage 50.0
_diffrn_standards_number 0
_exptl_absorpt_coefficient_mu 0.629
_exptl_absorpt_correction_T_max 0.7457
_exptl_absorpt_correction_T_min 0.6953
_exptl_absorpt_correction_type numerical
_exptl_absorpt_process_details
;
SADABS-2016/2 (Bruker,2016/2) was used for absorption correction.
wR2(int) was 0.1111 before and 0.0730 after correction.
The Ratio of minimum to maximum transmission is 0.9324.
The \l/2 correction factor is Not present.
;
_exptl_crystal_colour 'dull yellow'
_exptl_crystal_colour_lustre dull
_exptl_crystal_colour_primary yellow
_exptl_crystal_density_diffrn 1.335
_exptl_crystal_description block
_exptl_crystal_F_000 2474
_exptl_crystal_size_max 0.262
_exptl_crystal_size_mid 0.132
_exptl_crystal_size_min 0.122
_refine_diff_density_max 1.418
_refine_diff_density_min -1.277
_refine_diff_density_rms 0.092
_refine_ls_extinction_method none
_refine_ls_goodness_of_fit_ref 1.139
_refine_ls_hydrogen_treatment constr
_refine_ls_matrix_type full
_refine_ls_number_parameters 1441
_refine_ls_number_reflns 29528
_refine_ls_number_restraints 1033
_refine_ls_restrained_S_all 1.150
_refine_ls_R_factor_all 0.0716
_refine_ls_R_factor_gt 0.0632
_refine_ls_shift/su_max 0.002
_refine_ls_shift/su_mean 0.000
_refine_ls_structure_factor_coef Fsqd
_refine_ls_weighting_details 'w=1/[\s^2^(Fo^2^)+(0.0421P)^2^+16.9932P] where P=(Fo^2^+2Fc^2^)/3'
_refine_ls_weighting_scheme calc
_refine_ls_wR_factor_gt 0.1447
_refine_ls_wR_factor_ref 0.1489
_reflns_Friedel_coverage 0.000
_reflns_number_gt 25960
_reflns_number_total 29528
_reflns_threshold_expression 'I > 2\s(I)'
_cod_data_source_file d6dt00074f2.cif
_cod_data_source_block ms_02_116_cdl2_heated
_cod_depositor_comments 'Adding full bibliography for 7720033--7720037.cif.'
_cod_original_cell_volume 5941.1(10)
_cod_original_sg_symbol_H-M P-1
_cod_original_formula_sum 'C35.50 H40.67 Cd0.67 N5.33 O3.17 S4'
_cod_database_code 7720034
_shelx_shelxl_version_number 2019/3
_shelx_space_group_comment
;
The symmetry employed for this shelxl refinement is uniquely defined
by the following loop, which should always be used as a source of
symmetry information in preference to the above space-group names.
They are only intended as comments.
;
_shelx_estimated_absorpt_t_max 0.927
_shelx_estimated_absorpt_t_min 0.853
_olex2_refinement_description
;
1. Fixed Uiso
 At 1.2 times of:
  All C(H) groups, All C(H,H) groups, All C(H,H,H,H) groups
 At 1.5 times of:
  All C(H,H,H) groups, All O(H) groups, All O(H,H) groups
2. Restrained distances
 C117-C116 \\sim C119-C116
 with sigma of 0.02
 C117-C118 \\sim C119-C118
 with sigma of 0.02
3. Uiso/Uaniso restraints and constraints
C102 \\sim C107 \\sim C108 \\sim C114 \\sim C115 \\sim C118 \\sim C123 \\sim
C124: within 2A with sigma of 0.01 and sigma for terminal atoms of 0.02 within
2A
C101 \\sim C105 \\sim C106 \\sim C109 \\sim C110 \\sim C116: within 2A with
sigma of 0.01 and sigma for terminal atoms of 0.02 within 2A
N16 \\sim C123 \\sim C124 \\sim C120 \\sim C122: within 2A with sigma of 0.01
and sigma for terminal atoms of 0.02 within 2A
C115 \\sim N16 \\sim C107 \\sim C114 \\sim C118 \\sim C123 \\sim C105 \\sim
C109 \\sim C116 \\sim C120 \\sim H10A \\sim H10B \\sim C108 \\sim H11A \\sim
H11B \\sim H11F \\sim H11G \\sim C119 \\sim H12A \\sim H12B \\sim C124 \\sim
H10F \\sim H10G \\sim C106 \\sim H10K \\sim H10L \\sim C110 \\sim H11N \\sim
H11O \\sim C117 \\sim H12F \\sim H12G \\sim C122 \\sim H10C \\sim H10D \\sim
H10E \\sim H11C \\sim H11D \\sim H11E \\sim H11H \\sim H11I \\sim H11J \\sim
H12C \\sim H12D \\sim H12E \\sim H10H \\sim H10I \\sim H10J \\sim H11K \\sim
H11L \\sim H11M \\sim H11P \\sim H11Q \\sim H11R \\sim H12H \\sim H12I \\sim
H12J: within 2A with sigma of 0.04 and sigma for terminal atoms of 0.08 within
2A
4. Others
 Sof(H10M)=Sof(C101)=Sof(H10V)=Sof(H10W)=Sof(H10X)=Sof(C105)=Sof(H10F)=
 Sof(H10G)=Sof(C106)=Sof(H10H)=Sof(H10I)=Sof(H10J)=Sof(C109)=Sof(H10K)=
 Sof(H10L)=Sof(C110)=Sof(H11K)=Sof(H11L)=Sof(H11M)=Sof(C116)=Sof(H11N)=
 Sof(H11O)=1-FVAR(1)
 Sof(H100)=Sof(C102)=Sof(H10S)=Sof(H10T)=Sof(H10U)=Sof(C107)=Sof(H10A)=
 Sof(H10B)=Sof(C108)=Sof(H10C)=Sof(H10D)=Sof(H10E)=Sof(C114)=Sof(H11A)=
 Sof(H11B)=Sof(C115)=Sof(H11C)=Sof(H11D)=Sof(H11E)=Sof(C118)=Sof(H11F)=
 Sof(H11G)=Sof(C123)=Sof(H12A)=Sof(H12B)=FVAR(1)
 Fixed Sof: S8A(0.5) S8B(0.5) O5(0.5) H5A(0.5) C41(0.5) H41A(0.5) H41B(0.5)
 C42(0.5) H42A(0.5) H42B(0.5) H42C(0.5) C45(0.5) H45A(0.5) H45B(0.5) H97A(0.5)
 H97B(0.5) H97C(0.5) H97D(0.5) C99(0.5) H99A(0.5) H99B(0.5) H99C(0.5) C98(0.5)
 H98A(0.5) H98B(0.5) H98C(0.5) C119(0.5) H11H(0.5) H11I(0.5) H11J(0.5)
 C124(0.5) H12C(0.5) H12D(0.5) H12E(0.5) C117(0.5) H11P(0.5) H11Q(0.5)
 H11R(0.5) C120(0.5) H12F(0.5) H12G(0.5) C122(0.5) H12H(0.5) H12I(0.5) H12J(0.5)
5.a Free rotating group:
 O5(H5A), O10(H10Y,H)
5.b Secondary CH2 refined with riding coordinates:
 C39(H39A,H39B), C41(H41A,H41B), C43(H43A,H43B), C45(H45A,H45B), C49(H49A,
 H49B), C51(H51A,H51B), C53(H53A,H53B), C55(H55A,H55B), C95(H95A,H95B),
 C97(H97A,H97B), C97(H97C,H97D), C103(H10N,H10O), C107(H10A,H10B), C114(H11A,
 H11B), C118(H11F,H11G), C123(H12A,H12B), C105(H10F,H10G), C109(H10K,H10L),
 C116(H11N,H11O), C120(H12F,H12G)
5.c Aromatic/amide H refined with riding coordinates:
 C2(H2), C3(H3), C4(H4), C5(H5), C9(H9), C10(H10), C11(H11), C15(H15),
 C16(H16), C17(H17), C18(H18), C21(H21), C22(H22), C23(H23), C24(H24), C28(H28),
  C29(H29), C30(H30), C34(H34), C35(H35), C36(H36), C37(H37), C58(H58),
 C59(H59), C60(H60), C61(H61), C65(H65), C66(H66), C67(H67), C71(H71), C72(H72),
  C73(H73), C74(H74), C77(H77), C78(H78), C79(H79), C80(H80), C84(H84),
 C85(H85), C86(H86), C90(H90), C91(H91), C92(H92), C93(H93), C100(H100),
 C100(H10M)
5.d Idealised Me refined as rotating group:
 C40(H40A,H40B,H40C), C42(H42A,H42B,H42C), C44(H44A,H44B,H44C), C46(H46A,H46B,
 H46C), C50(H50A,H50B,H50C), C52(H52A,H52B,H52C), C54(H54A,H54B,H54C), C56(H56A,
 H56B,H56C), C96(H96A,H96B,H96C), C104(H10P,H10Q,H10R), C99(H99A,H99B,H99C),
 C102(H10S,H10T,H10U), C98(H98A,H98B,H98C), C101(H10V,H10W,H10X), C108(H10C,
 H10D,H10E), C115(H11C,H11D,H11E), C119(H11H,H11I,H11J), C124(H12C,H12D,H12E),
 C106(H10H,H10I,H10J), C110(H11K,H11L,H11M), C117(H11P,H11Q,H11R), C122(H12H,
 H12I,H12J)
;
_smtbx_masks_void_probe_radius 1.2
_smtbx_masks_void_truncation_radius 1.2
_olex2_submission_original_sample_id MS-02-116
_olex2_submission_special_instructions 'No special instructions were received'

loop_
_space_group_symop_operation_xyz
'x, y, z'
'-x, -y, -z'

loop_
_atom_site_label
_atom_site_type_symbol
_atom_site_fract_x
_atom_site_fract_y
_atom_site_fract_z
_atom_site_U_iso_or_equiv
_atom_site_adp_type
_atom_site_occupancy
_atom_site_site_symmetry_order
_atom_site_calc_flag
_atom_site_refinement_flags_posn
_atom_site_refinement_flags_adp
_atom_site_refinement_flags_occupancy
_atom_site_disorder_assembly
_atom_site_disorder_group
Cd1 Cd 0.37942(2) 0.22593(2) 0.61005(2) 0.02578(6) Uani 1 1 d . . . . .
S1 S 0.71622(9) 0.21912(8) 0.58636(6) 0.0552(3) Uani 1 1 d . . . . .
S2 S 0.75317(10) 0.13874(10) 0.63253(6) 0.0632(4) Uani 1 1 d . . . . .
S3 S 0.63341(9) 0.09601(7) 0.66965(5) 0.0468(3) Uani 1 1 d . . . . .
S4 S 0.13809(9) 0.35298(6) 0.63624(5) 0.0438(2) Uani 1 1 d . . . . .
S5 S 0.00112(9) 0.30378(8) 0.57810(6) 0.0523(3) Uani 1 1 d . . . . .
S6 S 0.02432(8) 0.22029(7) 0.52848(5) 0.0444(2) Uani 1 1 d . . . . .
O1 O 0.6485(3) 0.33313(19) 0.54153(15) 0.0542(8) Uani 1 1 d . . . . .
O2 O 0.3431(3) 0.41359(17) 0.71565(14) 0.0517(8) Uani 1 1 d . . . . .
O3 O 0.4502(2) 0.04526(15) 0.70409(12) 0.0380(6) Uani 1 1 d . . . . .
O4 O 0.0892(2) 0.11042(15) 0.47908(11) 0.0349(6) Uani 1 1 d . . . . .
N1 N 0.5064(2) 0.24470(19) 0.55742(14) 0.0355(7) Uani 1 1 d . . . . .
N2 N 0.4761(2) 0.35014(18) 0.62474(14) 0.0339(7) Uani 1 1 d . . . . .
N3 N 0.3197(2) 0.29539(17) 0.67198(13) 0.0293(6) Uani 1 1 d . . . . .
N4 N 0.4601(2) 0.16124(17) 0.67507(13) 0.0294(6) Uani 1 1 d . . . . .
N5 N 0.2861(2) 0.10111(16) 0.59496(12) 0.0253(6) Uani 1 1 d . . . . .
N6 N 0.2346(2) 0.20210(16) 0.53356(12) 0.0276(6) Uani 1 1 d . . . . .
C1 C 0.6083(3) 0.1673(3) 0.53048(19) 0.0431(10) Uani 1 1 d . . . . .
C2 C 0.6125(4) 0.1084(3) 0.4945(2) 0.0537(12) Uani 1 1 d . . . . .
H2 H 0.674832 0.097598 0.498890 0.064 Uiso 1 1 calc R U . . .
C3 C 0.5288(4) 0.0655(3) 0.4528(2) 0.0581(13) Uani 1 1 d . . . . .
H3 H 0.532789 0.025418 0.428650 0.070 Uiso 1 1 calc R U . . .
C4 C 0.4389(4) 0.0820(3) 0.4469(2) 0.0523(12) Uani 1 1 d . . . . .
H4 H 0.379971 0.052582 0.418667 0.063 Uiso 1 1 calc R U . . .
C5 C 0.4336(3) 0.1409(3) 0.48167(19) 0.0423(9) Uani 1 1 d . . . . .
H5 H 0.371020 0.151369 0.476897 0.051 Uiso 1 1 calc R U . . .
C6 C 0.5191(3) 0.1856(2) 0.52392(17) 0.0362(8) Uani 1 1 d . . . . .
C7 C 0.5730(3) 0.3124(2) 0.56344(18) 0.0395(9) Uani 1 1 d . . . . .
C8 C 0.5536(3) 0.3717(2) 0.59953(19) 0.0414(9) Uani 1 1 d . . . . .
C9 C 0.6127(4) 0.4460(3) 0.6067(2) 0.0610(14) Uani 1 1 d . . . . .
H9 H 0.667504 0.461452 0.588532 0.073 Uiso 1 1 calc R U . . .
C10 C 0.5904(5) 0.4972(3) 0.6406(3) 0.0655(16) Uani 1 1 d . . . . .
H10 H 0.630548 0.548329 0.646312 0.079 Uiso 1 1 calc R U . . .
C11 C 0.5095(4) 0.4744(3) 0.6664(2) 0.0533(12) Uani 1 1 d . . . . .
H11 H 0.492962 0.509133 0.689662 0.064 Uiso 1 1 calc R U . . .
C12 C 0.4534(3) 0.3987(2) 0.65706(17) 0.0363(8) Uani 1 1 d . . . . .
C13 C 0.3644(3) 0.3683(2) 0.68413(16) 0.0349(8) Uani 1 1 d . . . . .
C14 C 0.2361(3) 0.2642(2) 0.69536(15) 0.0307(7) Uani 1 1 d . . . . .
C15 C 0.2404(3) 0.2098(3) 0.73147(18) 0.0461(10) Uani 1 1 d . . . . .
H15 H 0.298096 0.192870 0.738140 0.055 Uiso 1 1 calc R U . . .
C16 C 0.1620(4) 0.1799(3) 0.7580(2) 0.0590(14) Uani 1 1 d . . . . .
H16 H 0.167433 0.144286 0.783829 0.071 Uiso 1 1 calc R U . . .
C17 C 0.0758(4) 0.2022(3) 0.7465(2) 0.0582(14) Uani 1 1 d . . . . .
H17 H 0.022243 0.181925 0.764743 0.070 Uiso 1 1 calc R U . . .
C18 C 0.0674(4) 0.2530(3) 0.7092(2) 0.0508(11) Uani 1 1 d . . . . .
H18 H 0.007263 0.267025 0.700895 0.061 Uiso 1 1 calc R U . . .
C19 C 0.1470(3) 0.2847(2) 0.68327(17) 0.0383(9) Uani 1 1 d . . . . .
C20 C 0.1182(3) 0.2728(2) 0.49535(17) 0.0385(9) Uani 1 1 d . . . . .
C21 C 0.1028(4) 0.3291(3) 0.4634(2) 0.0555(12) Uani 1 1 d . . . . .
H21 H 0.038144 0.336773 0.456048 0.067 Uiso 1 1 calc R U . . .
C22 C 0.1800(5) 0.3744(3) 0.4421(2) 0.0625(14) Uani 1 1 d . . . . .
H22 H 0.167934 0.412151 0.419842 0.075 Uiso 1 1 calc R U . . .
C23 C 0.2740(4) 0.3643(3) 0.4534(2) 0.0519(12) Uani 1 1 d . . . . .
H23 H 0.327985 0.396443 0.440278 0.062 Uiso 1 1 calc R U . . .
C24 C 0.2900(3) 0.3078(2) 0.48359(17) 0.0416(9) Uani 1 1 d . . . . .
H24 H 0.355253 0.301175 0.490810 0.050 Uiso 1 1 calc R U . . .
C25 C 0.2121(3) 0.2596(2) 0.50411(15) 0.0322(8) Uani 1 1 d . . . . .
C26 C 0.1700(3) 0.1332(2) 0.51861(14) 0.0262(7) Uani 1 1 d . . . . .
C27 C 0.2011(3) 0.07580(19) 0.55267(14) 0.0249(6) Uani 1 1 d . . . . .
C28 C 0.1450(3) 0.0007(2) 0.54114(16) 0.0301(7) Uani 1 1 d . . . . .
H28 H 0.083751 -0.016548 0.511598 0.036 Uiso 1 1 calc R U . . .
C29 C 0.1799(3) -0.0488(2) 0.57347(17) 0.0349(8) Uani 1 1 d . . . . .
H29 H 0.143214 -0.100698 0.565941 0.042 Uiso 1 1 calc R U . . .
C30 C 0.2695(3) -0.0217(2) 0.61732(17) 0.0323(8) Uani 1 1 d . . . . .
H30 H 0.294615 -0.054655 0.640082 0.039 Uiso 1 1 calc R U . . .
C31 C 0.3207(3) 0.05432(19) 0.62672(14) 0.0257(7) Uani 1 1 d . . . . .
C32 C 0.4191(3) 0.0885(2) 0.67282(15) 0.0293(7) Uani 1 1 d . . . . .
C33 C 0.5550(3) 0.1975(2) 0.71390(15) 0.0315(8) Uani 1 1 d . . . . .
C34 C 0.5645(3) 0.2619(2) 0.74927(17) 0.0396(9) Uani 1 1 d . . . . .
H34 H 0.507828 0.279762 0.746073 0.047 Uiso 1 1 calc R U . . .
C35 C 0.6554(4) 0.3004(3) 0.7890(2) 0.0532(12) Uani 1 1 d . . . . .
H35 H 0.660397 0.344103 0.812556 0.064 Uiso 1 1 calc R U . . .
C36 C 0.7383(4) 0.2751(3) 0.7942(2) 0.0605(14) Uani 1 1 d . . . . .
H36 H 0.799635 0.300085 0.822435 0.073 Uiso 1 1 calc R U . . .
C37 C 0.7318(4) 0.2133(3) 0.7582(2) 0.0553(13) Uani 1 1 d . . . . .
H37 H 0.789963 0.197358 0.760877 0.066 Uiso 1 1 calc R U . . .
C38 C 0.6408(3) 0.1735(2) 0.71772(17) 0.0385(9) Uani 1 1 d . . . . .
Cd2 Cd 0.73670(2) 0.76143(2) 0.89792(2) 0.02801(7) Uani 1 1 d . . . . .
S7 S 1.09312(10) 0.82019(12) 0.89670(6) 0.0788(5) Uani 1 1 d . . . . .
S9 S 1.01532(13) 0.67199(14) 0.96135(8) 0.0893(6) Uani 1 1 d . . . . .
S10 S 0.46010(8) 0.83440(6) 0.92649(5) 0.0392(2) Uani 1 1 d . . . . .
S11 S 0.33565(8) 0.78432(7) 0.85964(5) 0.0420(2) Uani 1 1 d . . . . .
S12 S 0.38083(8) 0.71901(6) 0.80620(5) 0.0396(2) Uani 1 1 d . . . . .
O6 O 0.9975(2) 0.9217(2) 0.84727(13) 0.0538(9) Uani 1 1 d . . . . .
O7 O 0.6637(2) 0.89986(17) 1.02902(13) 0.0450(7) Uani 1 1 d . . . . .
O8 O 0.8215(3) 0.5831(2) 0.99087(16) 0.0675(11) Uani 1 1 d . . . . .
O9 O 0.4852(3) 0.63392(16) 0.74722(13) 0.0487(8) Uani 1 1 d . . . . .
N9 N 0.6559(2) 0.80041(18) 0.96476(13) 0.0310(6) Uani 1 1 d . . . . .
N10 N 0.8117(2) 0.88766(18) 0.92951(12) 0.0317(7) Uani 1 1 d . . . . .
N11 N 0.8718(2) 0.8135(2) 0.85351(14) 0.0358(7) Uani 1 1 d . . . . .
N12 N 0.8188(3) 0.6992(2) 0.96618(14) 0.0396(8) Uani 1 1 d . . . . .
N13 N 0.6661(2) 0.63336(18) 0.87439(13) 0.0323(7) Uani 1 1 d . . . . .
N14 N 0.6025(2) 0.73122(17) 0.81320(12) 0.0277(6) Uani 1 1 d . . . . .
C57 C 1.0079(4) 0.7685(3) 0.8312(2) 0.0569(13) Uani 1 1 d . . . . .
C58 C 1.0397(5) 0.7262(4) 0.7944(3) 0.0766(19) Uani 1 1 d . . . . .
H58 H 1.108157 0.725729 0.803555 0.092 Uiso 1 1 calc R U . . .
C59 C 0.9731(5) 0.6851(4) 0.7451(3) 0.0744(18) Uani 1 1 d . . . . .
H59 H 0.996168 0.657076 0.719901 0.089 Uiso 1 1 calc R U . . .
C60 C 0.8729(5) 0.6839(3) 0.7315(2) 0.0638(14) Uani 1 1 d . . . . .
H60 H 0.826716 0.654296 0.697595 0.077 Uiso 1 1 calc R U . . .
C61 C 0.8401(4) 0.7264(3) 0.7679(2) 0.0482(11) Uani 1 1 d . . . . .
H61 H 0.771152 0.725729 0.758576 0.058 Uiso 1 1 calc R U . . .
C62 C 0.9065(3) 0.7696(3) 0.81750(18) 0.0442(10) Uani 1 1 d . . . . .
C63 C 0.9229(3) 0.8854(3) 0.86628(16) 0.0379(9) Uani 1 1 d . . . . .
C64 C 0.8877(3) 0.9278(2) 0.90852(15) 0.0357(8) Uani 1 1 d . . . . .
C65 C 0.9336(3) 1.0035(2) 0.92592(17) 0.0423(10) Uani 1 1 d . . . . .
H65 H 0.986570 1.031499 0.909900 0.051 Uiso 1 1 calc R U . . .
C66 C 0.9008(3) 1.0376(2) 0.96713(18) 0.0444(10) Uani 1 1 d . . . . .
H66 H 0.931534 1.089481 0.980162 0.053 Uiso 1 1 calc R U . . .
C67 C 0.8228(3) 0.9956(2) 0.98927(17) 0.0394(9) Uani 1 1 d . . . . .
H67 H 0.799774 1.017915 1.017963 0.047 Uiso 1 1 calc R U . . .
C68 C 0.7789(3) 0.9203(2) 0.96878(15) 0.0326(8) Uani 1 1 d . . . . .
C69 C 0.6917(3) 0.8701(2) 0.99000(16) 0.0333(8) Uani 1 1 d . . . . .
C70 C 0.5723(3) 0.7529(2) 0.98157(15) 0.0295(7) Uani 1 1 d . . . . .
C71 C 0.5830(3) 0.6943(3) 1.0121(2) 0.0432(10) Uani 1 1 d . . . . .
H71 H 0.646788 0.685437 1.020531 0.052 Uiso 1 1 calc R U . . .
C72 C 0.5028(4) 0.6491(3) 1.0304(2) 0.0533(12) Uani 1 1 d . . . . .
H72 H 0.512352 0.610148 1.051929 0.064 Uiso 1 1 calc R U . . .
C73 C 0.4082(3) 0.6597(3) 1.0176(2) 0.0498(11) Uani 1 1 d . . . . .
H73 H 0.353409 0.628637 1.030752 0.060 Uiso 1 1 calc R U . . .
C74 C 0.3941(3) 0.7153(2) 0.98597(18) 0.0383(9) Uani 1 1 d . . . . .
H74 H 0.329292 0.722491 0.976688 0.046 Uiso 1 1 calc R U . . .
C75 C 0.4756(3) 0.7615(2) 0.96729(16) 0.0308(7) Uani 1 1 d . . . . .
C76 C 0.4667(3) 0.7850(2) 0.77573(16) 0.0315(7) Uani 1 1 d . . . . .
C77 C 0.4338(3) 0.8376(2) 0.74488(17) 0.0384(9) Uani 1 1 d . . . . .
H77 H 0.365531 0.837681 0.740276 0.046 Uiso 1 1 calc R U . . .
C78 C 0.5001(4) 0.8893(2) 0.72115(18) 0.0423(10) Uani 1 1 d . . . . .
H78 H 0.477488 0.924142 0.699436 0.051 Uiso 1 1 calc R U . . .
C79 C 0.5993(4) 0.8896(2) 0.7295(2) 0.0451(10) Uani 1 1 d . . . . .
H79 H 0.645752 0.925665 0.714068 0.054 Uiso 1 1 calc R U . . .
C80 C 0.6327(3) 0.8375(2) 0.76026(18) 0.0362(8) Uani 1 1 d . . . . .
H80 H 0.701736 0.838889 0.765641 0.043 Uiso 1 1 calc R U . . .
C81 C 0.5665(3) 0.7834(2) 0.78322(15) 0.0282(7) Uani 1 1 d . . . . .
C82 C 0.5545(3) 0.6603(2) 0.79219(15) 0.0319(8) Uani 1 1 d . . . . .
C83 C 0.5896(3) 0.6052(2) 0.82793(16) 0.0333(8) Uani 1 1 d . . . . .
C84 C 0.5417(4) 0.5289(2) 0.8143(2) 0.0455(10) Uani 1 1 d . . . . .
H84 H 0.486727 0.509179 0.781273 0.055 Uiso 1 1 calc R U . . .
C85 C 0.5756(4) 0.4820(3) 0.8499(2) 0.0555(12) Uani 1 1 d . . . . .
H85 H 0.544081 0.429440 0.841504 0.067 Uiso 1 1 calc R U . . .
C86 C 0.6555(4) 0.5120(3) 0.8976(2) 0.0549(12) Uani 1 1 d . . . . .
H86 H 0.680098 0.480629 0.922359 0.066 Uiso 1 1 calc R U . . .
C87 C 0.6991(3) 0.5886(2) 0.90878(18) 0.0399(9) Uani 1 1 d . . . . .
C88 C 0.7876(3) 0.6254(3) 0.95994(19) 0.0459(11) Uani 1 1 d . . . . .
C89 C 0.9018(3) 0.7358(3) 1.01340(18) 0.0444(10) Uani 1 1 d . . . . .
C90 C 0.8895(3) 0.7823(3) 1.05599(18) 0.0451(10) Uani 1 1 d . . . . .
H90 H 0.825555 0.790363 1.052371 0.054 Uiso 1 1 calc R U . . .
C91 C 0.9685(4) 0.8176(3) 1.1041(2) 0.0571(13) Uani 1 1 d . . . . .
H91 H 0.958377 0.849214 1.133036 0.069 Uiso 1 1 calc R U . . .
C92 C 1.0619(4) 0.8060(4) 1.1092(2) 0.0721(18) Uani 1 1 d . . . . .
H92 H 1.115324 0.827935 1.142640 0.086 Uiso 1 1 calc R U . . .
C93 C 1.0775(4) 0.7635(4) 1.0664(3) 0.078(2) Uani 1 1 d . . . . .
H93 H 1.142750 0.757636 1.069645 0.094 Uiso 1 1 calc R U . . .
C94 C 0.9985(4) 0.7281(4) 1.0177(2) 0.0594(14) Uani 1 1 d . . . . .
S8A S 1.1474(3) 0.7554(2) 0.94295(19) 0.0540(9) Uani 0.5 1 d . . P A 1
S8B S 1.1293(3) 0.7177(3) 0.9311(2) 0.0716(13) Uani 0.5 1 d . . P A 2
O5 O 0.2988(5) 0.5365(3) 0.7245(3) 0.0464(14) Uani 0.5 1 d G . P . .
H5A H 0.351777 0.576162 0.729102 0.070 Uiso 0.5 1 d G U P . .
O10 O 0.1606(3) 0.0564(2) 0.86501(15) 0.0593(9) Uani 1 1 d G . . . .
H10Y H 0.207936 0.062900 0.896441 0.089 Uiso 1 1 d G U . . .
H H 0.116359 0.013417 0.865517 0.089 Uiso 1 1 d G U . . .
N7 N 0.7337(4) 0.3624(3) 0.4068(2) 0.0666(13) Uani 1 1 d . . . . .
C39 C 0.7318(6) 0.4265(4) 0.4463(4) 0.097(2) Uani 1 1 d . . . . .
H39A H 0.695715 0.405740 0.475718 0.116 Uiso 1 1 calc R U . . .
H39B H 0.802946 0.455080 0.466712 0.116 Uiso 1 1 calc R U . . .
C40 C 0.6844(10) 0.4778(7) 0.4194(6) 0.169(5) Uani 1 1 d . . . . .
H40A H 0.648105 0.456545 0.379506 0.253 Uiso 1 1 calc R U . . .
H40B H 0.736807 0.525336 0.419670 0.253 Uiso 1 1 calc R U . . .
H40C H 0.635982 0.486272 0.440610 0.253 Uiso 1 1 calc R U . . .
C41 C 0.8162(9) 0.3930(7) 0.3722(5) 0.066(3) Uani 0.5 1 d . . P . .
H41A H 0.789380 0.419531 0.341366 0.079 Uiso 0.5 1 calc R U P . .
H41B H 0.831547 0.350814 0.353940 0.079 Uiso 0.5 1 calc R U P . .
C42 C 0.9216(9) 0.4506(7) 0.4152(7) 0.080(4) Uani 0.5 1 d . . P . .
H42A H 0.979522 0.434042 0.411578 0.120 Uiso 0.5 1 calc R U P . .
H42B H 0.915279 0.451055 0.455079 0.120 Uiso 0.5 1 calc R U P . .
H42C H 0.932532 0.501102 0.404366 0.120 Uiso 0.5 1 calc R U P . .
C43 C 0.7773(5) 0.3156(4) 0.4491(3) 0.0800(19) Uani 1 1 d . . . . .
H43A H 0.734872 0.303505 0.477319 0.096 Uiso 1 1 calc R U . . .
H43B H 0.847032 0.345851 0.470665 0.096 Uiso 1 1 calc R U . . .
C44 C 0.7813(8) 0.2425(5) 0.4195(4) 0.117(3) Uani 1 1 d . . . . .
H44A H 0.810055 0.252879 0.385998 0.175 Uiso 1 1 calc R U . . .
H44B H 0.712184 0.206888 0.406882 0.175 Uiso 1 1 calc R U . . .
H44C H 0.824092 0.221319 0.446647 0.175 Uiso 1 1 calc R U . . .
C45 C 0.6423(6) 0.3235(4) 0.3667(3) 0.0356(17) Uani 0.5 1 d . . P . .
H45A H 0.654734 0.284838 0.342248 0.043 Uiso 0.5 1 calc R U P . .
H45B H 0.622339 0.358779 0.341430 0.043 Uiso 0.5 1 calc R U P . .
C46 C 0.5582(8) 0.2879(5) 0.3908(4) 0.117(3) Uani 1 1 d . . . . .
H46A H 0.507293 0.248174 0.362211 0.176 Uiso 1 1 calc R U . . .
H46B H 0.527188 0.324863 0.401696 0.176 Uiso 1 1 calc R U . . .
H46C H 0.582856 0.266384 0.425000 0.176 Uiso 1 1 calc R U . . .
N8 N 0.0734(3) 0.0518(2) 0.32220(14) 0.0416(8) Uani 1 1 d . . . . .
C49 C 0.0342(4) 0.0001(3) 0.26518(18) 0.0550(13) Uani 1 1 d . . . . .
H49A H -0.021093 -0.044271 0.269300 0.066 Uiso 1 1 calc R U . . .
H49B H 0.003985 0.026418 0.235364 0.066 Uiso 1 1 calc R U . . .
C50 C 0.1122(5) -0.0262(4) 0.2440(2) 0.0695(17) Uani 1 1 d . . . . .
H50A H 0.144052 -0.051531 0.273362 0.104 Uiso 1 1 calc R U . . .
H50B H 0.164518 0.016727 0.236376 0.104 Uiso 1 1 calc R U . . .
H50C H 0.078851 -0.061089 0.208447 0.104 Uiso 1 1 calc R U . . .
C51 C -0.0140(4) 0.0720(3) 0.3374(2) 0.0555(13) Uani 1 1 d . . . . .
H51A H 0.009184 0.098183 0.377267 0.067 Uiso 1 1 calc R U . . .
H51B H -0.069492 0.025250 0.336862 0.067 Uiso 1 1 calc R U . . .
C52 C -0.0575(5) 0.1211(4) 0.2978(3) 0.080(2) Uani 1 1 d . . . . .
H52A H -0.117459 0.127634 0.308810 0.120 Uiso 1 1 calc R U . . .
H52B H -0.077130 0.097248 0.257859 0.120 Uiso 1 1 calc R U . . .
H52C H -0.005693 0.170018 0.301470 0.120 Uiso 1 1 calc R U . . .
C53 C 0.1566(3) 0.1197(3) 0.31490(18) 0.0473(11) Uani 1 1 d . . . . .
H53A H 0.130085 0.140306 0.280117 0.057 Uiso 1 1 calc R U . . .
H53B H 0.214024 0.103596 0.308014 0.057 Uiso 1 1 calc R U . . .
C54 C 0.1975(4) 0.1817(3) 0.3653(2) 0.0582(13) Uani 1 1 d . . . . .
H54A H 0.221728 0.161755 0.400389 0.087 Uiso 1 1 calc R U . . .
H54B H 0.143090 0.201805 0.370169 0.087 Uiso 1 1 calc R U . . .
H54C H 0.254033 0.221527 0.357783 0.087 Uiso 1 1 calc R U . . .
C55 C 0.1183(3) 0.0136(3) 0.37018(17) 0.0463(10) Uani 1 1 d . . . . .
H55A H 0.177722 0.002641 0.360832 0.056 Uiso 1 1 calc R U . . .
H55B H 0.143712 0.048965 0.406224 0.056 Uiso 1 1 calc R U . . .
C56 C 0.0461(4) -0.0583(3) 0.3812(2) 0.0558(12) Uani 1 1 d . . . . .
H56A H 0.082013 -0.078881 0.412423 0.084 Uiso 1 1 calc R U . . .
H56B H 0.021360 -0.094454 0.346141 0.084 Uiso 1 1 calc R U . . .
H56C H -0.011867 -0.048095 0.392140 0.084 Uiso 1 1 calc R U . . .
N15 N 0.5052(3) 0.06791(19) 0.86901(14) 0.0350(7) Uani 1 1 d . . . . .
C95 C 0.4916(4) 0.1339(2) 0.83881(18) 0.0431(10) Uani 1 1 d . . . . .
H95A H 0.559819 0.170066 0.841717 0.052 Uiso 1 1 calc R U . . .
H95B H 0.459857 0.115844 0.797450 0.052 Uiso 1 1 calc R U . . .
C96 C 0.4281(4) 0.1743(3) 0.8615(2) 0.0541(12) Uani 1 1 d . . . . .
H96A H 0.428886 0.218293 0.841758 0.081 Uiso 1 1 calc R U . . .
H96B H 0.456201 0.190059 0.902950 0.081 Uiso 1 1 calc R U . . .
H96C H 0.357827 0.140898 0.854597 0.081 Uiso 1 1 calc R U . . .
C97 C 0.5601(4) 0.0941(3) 0.93155(17) 0.0444(10) Uani 1 1 d . . . . .
H97A H 0.516540 0.115381 0.949853 0.053 Uiso 0.5 1 calc R U P B 1
H97B H 0.623151 0.135421 0.932783 0.053 Uiso 0.5 1 calc R U P B 1
H97C H 0.519225 0.117998 0.950043 0.053 Uiso 0.5 1 calc R U P C 2
H97D H 0.564263 0.049914 0.950926 0.053 Uiso 0.5 1 calc R U P C 2
C100 C 0.5642(4) 0.0322(3) 0.8376(2) 0.0570(14) Uani 1 1 d . . . . .
H100 H 0.572733 0.046667 0.801224 0.068 Uiso 0.503(6) 1 calc R U P D 1
H10M H 0.528675 -0.012426 0.811684 0.068 Uiso 0.497(6) 1 calc R U P D 2
C103 C 0.4019(3) 0.0113(3) 0.8680(2) 0.0491(11) Uani 1 1 d . . . . .
H10N H 0.413838 -0.032708 0.884872 0.059 Uiso 1 1 calc R U . . .
H10O H 0.368474 0.033984 0.892960 0.059 Uiso 1 1 calc R U . . .
C104 C 0.3295(4) -0.0152(3) 0.8091(3) 0.0631(14) Uani 1 1 d . . . . .
H10P H 0.363053 -0.035188 0.783166 0.095 Uiso 1 1 calc R U . . .
H10Q H 0.310354 0.026756 0.793758 0.095 Uiso 1 1 calc R U . . .
H10R H 0.268317 -0.054442 0.812274 0.095 Uiso 1 1 calc R U . . .
C99 C 0.5899(9) 0.0384(6) 0.9687(5) 0.059(3) Uiso 0.5 1 d . . P E 1
H99A H 0.622391 0.009711 0.948304 0.089 Uiso 0.5 1 calc R U P E 1
H99B H 0.528786 0.004319 0.977012 0.089 Uiso 0.5 1 calc R U P E 1
H99C H 0.637652 0.065121 1.004929 0.089 Uiso 0.5 1 calc R U P E 1
C102 C 0.6056(8) -0.0197(6) 0.8588(4) 0.054(2) Uiso 0.503(6) 1 d . . P D 1
H10S H 0.651422 -0.028117 0.835616 0.080 Uiso 0.503(6) 1 calc R U P D 1
H10T H 0.551156 -0.066631 0.857233 0.080 Uiso 0.503(6) 1 calc R U P D 1
H10U H 0.644100 -0.001896 0.898786 0.080 Uiso 0.503(6) 1 calc R U P D 1
C98 C 0.6642(8) 0.1473(6) 0.9410(5) 0.056(2) Uiso 0.5 1 d . . P E 2
H98A H 0.694698 0.161141 0.982384 0.084 Uiso 0.5 1 calc R U P E 2
H98B H 0.660975 0.192143 0.923207 0.084 Uiso 0.5 1 calc R U P E 2
H98C H 0.705981 0.123910 0.923513 0.084 Uiso 0.5 1 calc R U P E 2
C101 C 0.6693(7) 0.0628(6) 0.8453(4) 0.051(2) Uiso 0.497(6) 1 d . . P D 2
H10V H 0.703370 0.062903 0.885468 0.077 Uiso 0.497(6) 1 calc R U P D 2
H10W H 0.685767 0.114079 0.835974 0.077 Uiso 0.497(6) 1 calc R U P D 2
H10X H 0.692753 0.032767 0.819915 0.077 Uiso 0.497(6) 1 calc R U P D 2
N16 N 0.1949(4) 0.4612(3) 0.8516(2) 0.0698(13) Uani 1 1 d . U . . .
C107 C 0.2660(12) 0.5159(9) 0.8977(7) 0.091(4) Uani 0.503(6) 1 d . U P D 1
H10A H 0.278899 0.491764 0.932771 0.109 Uiso 0.503(6) 1 calc R U P D 1
H10B H 0.236070 0.555169 0.906324 0.109 Uiso 0.503(6) 1 calc R U P D 1
C108 C 0.3710(13) 0.5531(8) 0.8807(7) 0.076(4) Uani 0.503(6) 1 d . U P D 1
H10C H 0.358028 0.575713 0.845329 0.114 Uiso 0.503(6) 1 calc R U P D 1
H10D H 0.402804 0.514803 0.874559 0.114 Uiso 0.503(6) 1 calc R U P D 1
H10E H 0.416831 0.591773 0.911949 0.114 Uiso 0.503(6) 1 calc R U P D 1
C114 C 0.1481(18) 0.5008(13) 0.7988(11) 0.143(5) Uani 0.503(6) 1 d . U P D 1
H11A H 0.199189 0.512787 0.775466 0.172 Uiso 0.503(6) 1 calc R U P D 1
H11B H 0.087797 0.461362 0.774629 0.172 Uiso 0.503(6) 1 calc R U P D 1
C115 C 0.122(2) 0.5559(17) 0.8036(15) 0.200(8) Uani 0.503(6) 1 d . U P D 1
H11C H 0.155639 0.584257 0.841852 0.300 Uiso 0.503(6) 1 calc R U P D 1
H11D H 0.047624 0.540630 0.798760 0.300 Uiso 0.503(6) 1 calc R U P D 1
H11E H 0.140408 0.587212 0.774055 0.300 Uiso 0.503(6) 1 calc R U P D 1
C118 C 0.2253(10) 0.4084(6) 0.8238(5) 0.063(3) Uani 0.503(6) 1 d . U P D 1
H11F H 0.278412 0.433814 0.804180 0.076 Uiso 0.503(6) 1 calc R U P D 1
H11G H 0.166435 0.374892 0.794139 0.076 Uiso 0.503(6) 1 calc R U P D 1
C119 C 0.267(2) 0.3631(17) 0.8661(12) 0.109(7) Uani 0.5 1 d . U P D 1
H11H H 0.210862 0.330122 0.879599 0.164 Uiso 0.5 1 calc R U P D 1
H11I H 0.316851 0.396623 0.898924 0.164 Uiso 0.5 1 calc R U P D 1
H11J H 0.299579 0.332899 0.847362 0.164 Uiso 0.5 1 calc R U P D 1
C123 C 0.0972(13) 0.4258(9) 0.8762(7) 0.095(3) Uani 0.503(6) 1 d . U P D 1
H12A H 0.120337 0.409016 0.913539 0.114 Uiso 0.503(6) 1 calc R U P D 1
H12B H 0.068148 0.465848 0.884011 0.114 Uiso 0.503(6) 1 calc R U P D 1
C124 C 0.0202(17) 0.3668(13) 0.8420(9) 0.126(6) Uani 0.5 1 d . U P D 1
H12C H 0.049154 0.329886 0.828420 0.189 Uiso 0.5 1 calc R U P D 1
H12D H -0.014886 0.384847 0.808809 0.189 Uiso 0.5 1 calc R U P D 1
H12E H -0.028459 0.343500 0.864271 0.189 Uiso 0.5 1 calc R U P D 1
C105 C 0.3013(14) 0.5103(11) 0.8471(9) 0.114(5) Uani 0.497(6) 1 d . U P D 2
H10F H 0.296406 0.557026 0.832023 0.137 Uiso 0.497(6) 1 calc R U P D 2
H10G H 0.327033 0.483353 0.820291 0.137 Uiso 0.497(6) 1 calc R U P D 2
C106 C 0.381(2) 0.5304(16) 0.9124(12) 0.153(7) Uani 0.497(6) 1 d . U P D 2
H10H H 0.372131 0.485216 0.931363 0.229 Uiso 0.497(6) 1 calc R U P D 2
H10I H 0.366892 0.568653 0.935491 0.229 Uiso 0.497(6) 1 calc R U P D 2
H10J H 0.451615 0.549134 0.908555 0.229 Uiso 0.497(6) 1 calc R U P D 2
C109 C 0.1577(17) 0.4965(11) 0.8926(8) 0.109(4) Uani 0.497(6) 1 d . U P D 2
H10K H 0.205082 0.505065 0.931114 0.130 Uiso 0.497(6) 1 calc R U P D 2
H10L H 0.090354 0.463242 0.895024 0.130 Uiso 0.497(6) 1 calc R U P D 2
C110 C 0.1485(17) 0.5663(11) 0.8765(10) 0.130(6) Uani 0.497(6) 1 d . U P D 2
H11K H 0.086592 0.557146 0.845785 0.194 Uiso 0.497(6) 1 calc R U P D 2
H11L H 0.208106 0.592985 0.862841 0.194 Uiso 0.497(6) 1 calc R U P D 2
H11M H 0.144462 0.596630 0.910003 0.194 Uiso 0.497(6) 1 calc R U P D 2
C116 C 0.2193(17) 0.3904(10) 0.8773(8) 0.104(4) Uani 0.497(6) 1 d . U P D 2
H11N H 0.260788 0.407382 0.917386 0.125 Uiso 0.497(6) 1 calc R U P D 2
H11O H 0.153891 0.353959 0.879341 0.125 Uiso 0.497(6) 1 calc R U P D 2
C117 C 0.274(2) 0.3491(13) 0.8462(7) 0.070(5) Uani 0.5 1 d . U P D 2
H11P H 0.347272 0.376753 0.856150 0.105 Uiso 0.5 1 calc R U P D 2
H11Q H 0.247075 0.344772 0.804534 0.105 Uiso 0.5 1 calc R U P D 2
H11R H 0.263461 0.299077 0.857883 0.105 Uiso 0.5 1 calc R U P D 2
C120 C 0.1357(14) 0.4343(11) 0.7945(8) 0.104(4) Uani 0.5 1 d . U P D 2
H12F H 0.170915 0.408989 0.772539 0.125 Uiso 0.5 1 calc R U P D 2
H12G H 0.121965 0.475602 0.774270 0.125 Uiso 0.5 1 calc R U P D 2
C122 C 0.026(2) 0.3733(15) 0.8026(12) 0.154(6) Uani 0.5 1 d . U P D 2
H12H H 0.004424 0.394431 0.833957 0.231 Uiso 0.5 1 calc R U P D 2
H12I H 0.038101 0.326313 0.811896 0.231 Uiso 0.5 1 calc R U P D 2
H12J H -0.026571 0.363691 0.766780 0.231 Uiso 0.5 1 calc R U P D 2

loop_
_atom_site_aniso_label
_atom_site_aniso_U_11
_atom_site_aniso_U_22
_atom_site_aniso_U_33
_atom_site_aniso_U_23
_atom_site_aniso_U_13
_atom_site_aniso_U_12
Cd1 0.02196(12) 0.02412(12) 0.02546(12) 0.00484(9) 0.00114(9) 0.00174(9)
S1 0.0303(5) 0.0729(9) 0.0573(7) 0.0094(6) 0.0068(5) 0.0115(5)
S2 0.0395(6) 0.0923(11) 0.0669(8) 0.0151(7) 0.0099(6) 0.0358(7)
S3 0.0409(6) 0.0512(6) 0.0485(6) 0.0032(5) 0.0021(5) 0.0216(5)
S4 0.0409(6) 0.0415(6) 0.0484(6) 0.0055(5) 0.0098(5) 0.0129(5)
S5 0.0371(6) 0.0636(8) 0.0579(7) 0.0014(6) 0.0059(5) 0.0238(5)
S6 0.0330(5) 0.0477(6) 0.0491(6) 0.0033(5) 0.0058(4) 0.0113(4)
O1 0.0467(18) 0.055(2) 0.059(2) 0.0074(16) 0.0307(16) 0.0002(15)
O2 0.0557(19) 0.0373(16) 0.0526(19) -0.0134(14) 0.0249(16) -0.0037(14)
O3 0.0448(16) 0.0300(14) 0.0357(14) 0.0085(11) -0.0012(12) 0.0137(12)
O4 0.0292(13) 0.0349(14) 0.0294(13) -0.0007(11) -0.0051(10) 0.0032(11)
N1 0.0294(16) 0.0386(18) 0.0365(17) 0.0071(14) 0.0093(13) 0.0063(13)
N2 0.0320(16) 0.0318(16) 0.0310(16) 0.0039(13) 0.0081(13) -0.0002(13)
N3 0.0250(14) 0.0289(15) 0.0302(15) 0.0044(12) 0.0075(12) 0.0023(12)
N4 0.0273(15) 0.0280(15) 0.0278(15) 0.0044(12) -0.0005(12) 0.0062(12)
N5 0.0233(13) 0.0254(14) 0.0245(13) 0.0034(11) 0.0046(11) 0.0045(11)
N6 0.0256(14) 0.0285(15) 0.0237(14) 0.0042(11) 0.0016(11) 0.0044(12)
C1 0.038(2) 0.053(3) 0.041(2) 0.0114(19) 0.0157(18) 0.0138(19)
C2 0.048(3) 0.065(3) 0.057(3) 0.007(2) 0.023(2) 0.026(2)
C3 0.064(3) 0.058(3) 0.054(3) -0.007(2) 0.019(2) 0.021(3)
C4 0.055(3) 0.052(3) 0.042(2) -0.009(2) 0.003(2) 0.016(2)
C5 0.032(2) 0.047(2) 0.044(2) 0.0020(18) 0.0071(17) 0.0093(18)
C6 0.037(2) 0.036(2) 0.0316(19) 0.0054(15) 0.0117(16) 0.0038(16)
C7 0.033(2) 0.045(2) 0.039(2) 0.0080(17) 0.0123(16) 0.0058(17)
C8 0.039(2) 0.037(2) 0.043(2) 0.0091(17) 0.0151(18) -0.0012(17)
C9 0.065(3) 0.045(3) 0.068(3) 0.008(2) 0.037(3) -0.006(2)
C10 0.073(4) 0.034(2) 0.076(4) 0.006(2) 0.033(3) -0.014(2)
C11 0.064(3) 0.034(2) 0.054(3) 0.0037(19) 0.025(2) -0.004(2)
C12 0.041(2) 0.0265(18) 0.0331(19) 0.0048(14) 0.0077(16) -0.0013(15)
C13 0.036(2) 0.0341(19) 0.0260(17) -0.0004(14) 0.0058(15) -0.0002(16)
C14 0.0279(17) 0.0298(18) 0.0278(17) 0.0018(14) 0.0061(14) 0.0002(14)
C15 0.042(2) 0.045(2) 0.037(2) 0.0107(18) 0.0005(18) -0.0021(19)
C16 0.056(3) 0.057(3) 0.042(2) 0.019(2) 0.008(2) -0.012(2)
C17 0.050(3) 0.065(3) 0.045(3) 0.008(2) 0.021(2) -0.009(2)
C18 0.040(2) 0.059(3) 0.049(3) -0.001(2) 0.019(2) 0.006(2)
C19 0.036(2) 0.038(2) 0.035(2) -0.0005(16) 0.0115(16) 0.0014(16)
C20 0.040(2) 0.041(2) 0.034(2) 0.0072(16) 0.0024(16) 0.0162(18)
C21 0.065(3) 0.056(3) 0.052(3) 0.018(2) 0.005(2) 0.035(3)
C22 0.091(4) 0.051(3) 0.050(3) 0.027(2) 0.013(3) 0.027(3)
C23 0.069(3) 0.042(2) 0.043(2) 0.0152(19) 0.019(2) 0.009(2)
C24 0.044(2) 0.042(2) 0.034(2) 0.0084(17) 0.0093(17) 0.0042(18)
C25 0.040(2) 0.0292(18) 0.0220(16) 0.0033(13) 0.0030(14) 0.0059(15)
C26 0.0243(16) 0.0302(17) 0.0199(15) 0.0007(12) 0.0039(12) 0.0041(13)
C27 0.0247(16) 0.0253(16) 0.0229(15) 0.0013(12) 0.0072(12) 0.0045(13)
C28 0.0236(16) 0.0284(17) 0.0320(18) -0.0004(14) 0.0027(13) 0.0026(13)
C29 0.0330(19) 0.0224(17) 0.043(2) 0.0002(15) 0.0092(16) 0.0006(14)
C30 0.0329(19) 0.0262(17) 0.038(2) 0.0074(14) 0.0084(15) 0.0091(15)
C31 0.0260(16) 0.0254(16) 0.0255(16) 0.0047(13) 0.0068(13) 0.0071(13)
C32 0.0317(18) 0.0283(17) 0.0265(17) 0.0045(13) 0.0043(14) 0.0093(14)
C33 0.0332(18) 0.0283(17) 0.0264(17) 0.0095(14) -0.0019(14) 0.0052(14)
C34 0.043(2) 0.0310(19) 0.037(2) 0.0040(16) -0.0007(17) 0.0073(17)
C35 0.055(3) 0.040(2) 0.047(3) -0.0029(19) -0.011(2) 0.007(2)
C36 0.046(3) 0.053(3) 0.056(3) -0.001(2) -0.021(2) 0.002(2)
C37 0.035(2) 0.062(3) 0.056(3) 0.008(2) -0.013(2) 0.013(2)
C38 0.034(2) 0.040(2) 0.035(2) 0.0046(16) -0.0054(16) 0.0119(17)
Cd2 0.02310(12) 0.03487(14) 0.02450(12) 0.00716(10) 0.00414(9) 0.00745(10)
S7 0.0324(6) 0.1521(17) 0.0514(8) 0.0236(9) 0.0080(5) 0.0280(8)
S9 0.0661(10) 0.1627(19) 0.0739(10) 0.0425(11) 0.0353(8) 0.0698(12)
S10 0.0421(5) 0.0364(5) 0.0398(5) 0.0115(4) 0.0072(4) 0.0142(4)
S11 0.0289(5) 0.0607(7) 0.0416(5) 0.0140(5) 0.0093(4) 0.0204(5)
S12 0.0316(5) 0.0384(5) 0.0448(6) 0.0071(4) 0.0080(4) 0.0061(4)
O6 0.0374(16) 0.072(2) 0.0379(16) 0.0067(15) 0.0175(13) -0.0084(15)
O7 0.0444(17) 0.0433(17) 0.0431(16) -0.0048(13) 0.0220(13) 0.0018(13)
O8 0.066(2) 0.083(3) 0.059(2) 0.036(2) 0.0004(18) 0.036(2)
O9 0.060(2) 0.0343(15) 0.0363(15) -0.0026(12) -0.0159(14) 0.0123(14)
N9 0.0268(15) 0.0347(16) 0.0292(15) 0.0069(12) 0.0067(12) 0.0058(13)
N10 0.0260(15) 0.0389(17) 0.0230(14) 0.0058(12) 0.0045(11) 0.0004(13)
N11 0.0275(15) 0.051(2) 0.0285(15) 0.0069(14) 0.0077(12) 0.0101(14)
N12 0.0315(17) 0.058(2) 0.0319(17) 0.0178(15) 0.0045(13) 0.0177(16)
N13 0.0332(16) 0.0371(17) 0.0315(16) 0.0123(13) 0.0078(13) 0.0167(14)
N14 0.0240(14) 0.0302(15) 0.0263(14) 0.0064(11) 0.0024(11) 0.0067(12)
C57 0.041(2) 0.091(4) 0.049(3) 0.021(3) 0.020(2) 0.028(3)
C58 0.057(3) 0.128(6) 0.068(4) 0.025(4) 0.032(3) 0.048(4)
C59 0.083(4) 0.093(5) 0.073(4) 0.012(3) 0.042(4) 0.050(4)
C60 0.070(4) 0.073(4) 0.055(3) 0.005(3) 0.023(3) 0.028(3)
C61 0.043(2) 0.062(3) 0.042(2) 0.007(2) 0.0127(19) 0.020(2)
C62 0.032(2) 0.071(3) 0.032(2) 0.0154(19) 0.0144(16) 0.015(2)
C63 0.0264(18) 0.056(3) 0.0241(17) 0.0090(16) 0.0065(14) 0.0018(17)
C64 0.0284(18) 0.049(2) 0.0214(16) 0.0067(15) 0.0043(13) 0.0017(16)
C65 0.036(2) 0.046(2) 0.032(2) 0.0098(17) 0.0065(16) -0.0054(18)
C66 0.043(2) 0.039(2) 0.036(2) 0.0045(17) 0.0037(17) -0.0057(18)
C67 0.040(2) 0.039(2) 0.0299(19) 0.0021(16) 0.0049(16) 0.0031(17)
C68 0.0284(18) 0.039(2) 0.0245(16) 0.0071(14) 0.0030(13) 0.0039(15)
C69 0.0297(18) 0.040(2) 0.0279(17) 0.0063(15) 0.0078(14) 0.0063(16)
C70 0.0281(17) 0.0286(17) 0.0296(17) 0.0054(14) 0.0068(14) 0.0056(14)
C71 0.0295(19) 0.047(2) 0.053(3) 0.020(2) 0.0081(18) 0.0110(18)
C72 0.043(2) 0.054(3) 0.063(3) 0.032(2) 0.012(2) 0.012(2)
C73 0.036(2) 0.046(3) 0.063(3) 0.021(2) 0.016(2) 0.0022(19)
C74 0.0271(18) 0.039(2) 0.047(2) 0.0078(17) 0.0078(16) 0.0078(16)
C75 0.0300(18) 0.0308(18) 0.0295(17) 0.0061(14) 0.0045(14) 0.0079(14)
C76 0.0341(19) 0.0301(18) 0.0283(17) 0.0023(14) 0.0044(14) 0.0099(15)
C77 0.039(2) 0.043(2) 0.036(2) 0.0052(17) 0.0034(16) 0.0204(18)
C78 0.055(3) 0.042(2) 0.039(2) 0.0139(17) 0.0090(19) 0.028(2)
C79 0.054(3) 0.040(2) 0.053(3) 0.0206(19) 0.024(2) 0.021(2)
C80 0.037(2) 0.0313(19) 0.047(2) 0.0126(16) 0.0158(17) 0.0148(16)
C81 0.0282(17) 0.0283(17) 0.0253(16) 0.0040(13) 0.0013(13) 0.0086(14)
C82 0.0362(19) 0.0341(19) 0.0239(16) 0.0071(14) 0.0025(14) 0.0116(15)
C83 0.037(2) 0.0328(19) 0.0306(18) 0.0071(15) 0.0052(15) 0.0139(16)
C84 0.052(3) 0.032(2) 0.049(2) 0.0072(18) 0.006(2) 0.0118(19)
C85 0.063(3) 0.034(2) 0.068(3) 0.016(2) 0.011(3) 0.016(2)
C86 0.061(3) 0.049(3) 0.063(3) 0.030(2) 0.013(2) 0.027(2)
C87 0.042(2) 0.048(2) 0.039(2) 0.0205(18) 0.0127(17) 0.0224(19)
C88 0.044(2) 0.066(3) 0.039(2) 0.027(2) 0.0117(18) 0.029(2)
C89 0.031(2) 0.070(3) 0.034(2) 0.025(2) 0.0065(16) 0.016(2)
C90 0.032(2) 0.061(3) 0.036(2) 0.018(2) 0.0039(16) 0.0066(19)
C91 0.046(3) 0.068(3) 0.040(2) 0.020(2) -0.002(2) -0.003(2)
C92 0.039(3) 0.105(5) 0.049(3) 0.031(3) -0.009(2) 0.000(3)
C93 0.026(2) 0.130(6) 0.075(4) 0.050(4) 0.001(2) 0.020(3)
C94 0.036(2) 0.099(4) 0.053(3) 0.032(3) 0.014(2) 0.028(3)
S8A 0.0347(18) 0.080(2) 0.066(2) 0.028(2) 0.0206(16) 0.0356(19)
S8B 0.0307(15) 0.115(4) 0.062(2) 0.009(3) 0.0070(13) 0.017(2)
O5 0.056(4) 0.037(3) 0.041(3) 0.004(3) 0.007(3) 0.010(3)
O10 0.0419(18) 0.075(3) 0.0481(19) 0.0188(18) 0.0080(15) -0.0006(17)
N7 0.101(4) 0.056(3) 0.062(3) 0.021(2) 0.039(3) 0.037(3)
C39 0.087(5) 0.070(4) 0.136(7) 0.022(5) 0.034(5) 0.022(4)
C40 0.169(11) 0.160(11) 0.179(12) 0.061(9) -0.007(9) 0.080(9)
C41 0.071(7) 0.084(8) 0.085(8) 0.063(7) 0.058(6) 0.049(6)
C42 0.048(6) 0.072(8) 0.130(12) 0.042(8) 0.034(7) 0.020(6)
C43 0.075(4) 0.115(6) 0.065(4) 0.027(4) 0.022(3) 0.046(4)
C44 0.138(8) 0.105(6) 0.142(8) 0.029(6) 0.048(7) 0.078(6)
C45 0.051(5) 0.029(4) 0.014(3) 0.000(3) -0.009(3) 0.008(3)
C46 0.170(9) 0.079(5) 0.114(7) 0.021(5) 0.078(7) 0.025(6)
N8 0.0348(18) 0.059(2) 0.0260(16) 0.0066(15) 0.0064(13) 0.0086(16)
C49 0.046(3) 0.071(3) 0.027(2) 0.004(2) 0.0046(18) -0.009(2)
C50 0.071(4) 0.082(4) 0.039(3) -0.016(3) 0.017(2) 0.002(3)
C51 0.040(2) 0.087(4) 0.045(3) 0.023(2) 0.015(2) 0.021(2)
C52 0.055(3) 0.126(6) 0.070(4) 0.044(4) 0.017(3) 0.038(4)
C53 0.038(2) 0.061(3) 0.034(2) 0.0033(19) 0.0088(17) 0.003(2)
C54 0.059(3) 0.057(3) 0.045(3) -0.003(2) 0.002(2) 0.007(2)
C55 0.043(2) 0.070(3) 0.0270(19) 0.0015(19) 0.0062(17) 0.022(2)
C56 0.067(3) 0.067(3) 0.039(2) 0.012(2) 0.021(2) 0.022(3)
N15 0.0360(17) 0.0405(18) 0.0285(15) 0.0014(13) 0.0078(13) 0.0126(14)
C95 0.051(2) 0.044(2) 0.033(2) 0.0089(17) 0.0111(18) 0.0105(19)
C96 0.070(3) 0.057(3) 0.043(2) 0.012(2) 0.013(2) 0.031(3)
C97 0.052(3) 0.056(3) 0.0248(18) 0.0026(17) 0.0046(17) 0.020(2)
C100 0.048(3) 0.083(4) 0.042(2) -0.018(2) 0.004(2) 0.034(3)
C103 0.041(2) 0.044(2) 0.059(3) 0.012(2) 0.011(2) 0.0089(19)
C104 0.039(3) 0.060(3) 0.075(4) -0.005(3) -0.001(2) 0.006(2)
N16 0.092(3) 0.053(2) 0.059(3) 0.006(2) 0.029(2) 0.007(2)
C107 0.092(8) 0.087(7) 0.091(7) -0.023(6) 0.026(6) 0.028(6)
C108 0.092(9) 0.055(7) 0.070(7) 0.002(6) 0.021(7) 0.006(6)
C114 0.146(10) 0.139(10) 0.187(10) 0.091(9) 0.051(9) 0.087(8)
C115 0.168(14) 0.185(14) 0.253(16) 0.100(14) 0.031(14) 0.064(13)
C118 0.079(6) 0.057(6) 0.058(6) 0.002(5) 0.015(5) 0.032(5)
C119 0.095(12) 0.115(16) 0.139(18) 0.060(14) 0.044(14) 0.046(12)
C123 0.100(6) 0.091(6) 0.089(6) 0.014(5) 0.039(5) 0.012(5)
C124 0.121(10) 0.129(10) 0.107(10) 0.043(9) 0.038(9) -0.002(9)
C105 0.102(9) 0.104(9) 0.138(10) 0.019(9) 0.042(8) 0.028(8)
C106 0.136(13) 0.143(14) 0.172(15) -0.010(13) 0.042(13) 0.035(12)
C109 0.144(8) 0.109(8) 0.111(8) 0.029(7) 0.070(7) 0.065(7)
C110 0.155(12) 0.120(11) 0.162(12) 0.008(10) 0.086(10) 0.083(9)
C116 0.154(10) 0.098(8) 0.107(9) 0.044(7) 0.080(8) 0.069(8)
C117 0.086(10) 0.075(9) 0.054(7) 0.006(7) 0.008(7) 0.039(7)
C120 0.111(7) 0.102(7) 0.103(7) 0.004(6) 0.029(6) 0.040(6)
C122 0.146(10) 0.141(10) 0.161(11) 0.010(10) 0.038(10) 0.028(9)

loop_
_atom_type_symbol
_atom_type_description
_atom_type_scat_dispersion_real
_atom_type_scat_dispersion_imag
_atom_type_scat_source
C C 0.0033 0.0016 'International Tables Vol C Tables 4.2.6.8 and 6.1.1.4'
H H 0.0000 0.0000 'International Tables Vol C Tables 4.2.6.8 and 6.1.1.4'
Cd Cd -0.8075 1.2024 'International Tables Vol C Tables 4.2.6.8 and 6.1.1.4'
N N 0.0061 0.0033 'International Tables Vol C Tables 4.2.6.8 and 6.1.1.4'
O O 0.0106 0.0060 'International Tables Vol C Tables 4.2.6.8 and 6.1.1.4'
S S 0.1246 0.1234 'International Tables Vol C Tables 4.2.6.8 and 6.1.1.4'

loop_
_exptl_crystal_face_index_h
_exptl_crystal_face_index_k
_exptl_crystal_face_index_l
_exptl_crystal_face_perp_dist
-1.00 1.00 1.00 0.0640
-1.00 1.00 0.00 0.0570
-1.00 1.00 -1.00 0.0420
-1.00 -1.00 1.00 0.0730
-1.00 -1.00 0.00 0.0510
-1.00 0.00 0.00 0.0600
0.00 1.00 -1.00 0.0650
0.00 -1.00 0.00 0.0750
0.00 1.00 0.00 0.0330
0.00 1.00 1.00 0.0890
0.00 0.00 1.00 0.1220
0.00 0.00 -1.00 0.0810
1.00 -1.00 0.00 0.0610
1.00 -1.00 1.00 0.0750
1.00 0.00 0.00 0.0630

loop_
_geom_angle_atom_site_label_1
_geom_angle_atom_site_label_2
_geom_angle_atom_site_label_3
_geom_angle
_geom_angle_site_symmetry_1
_geom_angle_site_symmetry_3
_geom_angle_publ_flag
N1 Cd1 N3 139.69(11) . . ?
N2 Cd1 N1 70.12(12) . . ?
N2 Cd1 N3 69.58(11) . . ?
N2 Cd1 N4 109.37(11) . . ?
N2 Cd1 N6 111.03(11) . . ?
N4 Cd1 N1 92.35(11) . . ?
N4 Cd1 N3 101.46(11) . . ?
N5 Cd1 N1 108.66(11) . . ?
N5 Cd1 N2 178.64(11) . . ?
N5 Cd1 N3 111.65(10) . . ?
N5 Cd1 N4 69.91(10) . . ?
N5 Cd1 N6 69.66(10) . . ?
N6 Cd1 N1 99.52(11) . . ?
N6 Cd1 N3 94.05(10) . . ?
N6 Cd1 N4 139.56(10) . . ?
C1 S1 S2 103.85(17) . . ?
S1 S2 S3 105.34(7) . . ?
C38 S3 S2 102.75(16) . . ?
C19 S4 S5 103.73(15) . . ?
S4 S5 S6 104.78(7) . . ?
C20 S6 S5 101.53(15) . . ?
C6 N1 Cd1 122.7(2) . . ?
C7 N1 Cd1 118.1(3) . . ?
C7 N1 C6 119.0(3) . . ?
C8 N2 Cd1 118.8(3) . . ?
C12 N2 Cd1 119.8(2) . . ?
C12 N2 C8 121.4(3) . . ?
C13 N3 Cd1 119.0(2) . . ?
C13 N3 C14 117.0(3) . . ?
C14 N3 Cd1 124.0(2) . . ?
C32 N4 Cd1 119.4(2) . . ?
C32 N4 C33 118.9(3) . . ?
C33 N4 Cd1 121.6(2) . . ?
C27 N5 Cd1 119.7(2) . . ?
C31 N5 Cd1 119.3(2) . . ?
C31 N5 C27 120.9(3) . . ?
C25 N6 Cd1 121.8(2) . . ?
C26 N6 Cd1 119.5(2) . . ?
C26 N6 C25 118.6(3) . . ?
C2 C1 S1 120.7(4) . . ?
C6 C1 S1 119.0(3) . . ?
C6 C1 C2 120.3(4) . . ?
C1 C2 H2 119.2 . . ?
C3 C2 C1 121.7(5) . . ?
C3 C2 H2 119.2 . . ?
C2 C3 H3 120.8 . . ?
C2 C3 C4 118.5(5) . . ?
C4 C3 H3 120.8 . . ?
C3 C4 H4 119.7 . . ?
C5 C4 C3 120.7(5) . . ?
C5 C4 H4 119.7 . . ?
C4 C5 H5 119.4 . . ?
C4 C5 C6 121.2(4) . . ?
C6 C5 H5 119.4 . . ?
C1 C6 N1 125.2(4) . . ?
C1 C6 C5 117.6(4) . . ?
C5 C6 N1 117.2(4) . . ?
O1 C7 N1 128.0(4) . . ?
O1 C7 C8 116.6(4) . . ?
N1 C7 C8 115.4(3) . . ?
N2 C8 C7 117.4(4) . . ?
N2 C8 C9 120.6(4) . . ?
C9 C8 C7 122.0(4) . . ?
C8 C9 H9 120.7 . . ?
C10 C9 C8 118.7(4) . . ?
C10 C9 H9 120.7 . . ?
C9 C10 H10 119.8 . . ?
C9 C10 C11 120.3(4) . . ?
C11 C10 H10 119.8 . . ?
C10 C11 H11 121.2 . . ?
C10 C11 C12 117.7(5) . . ?
C12 C11 H11 121.2 . . ?
N2 C12 C11 121.4(4) . . ?
N2 C12 C13 117.2(3) . . ?
C11 C12 C13 121.5(4) . . ?
O2 C13 N3 127.7(4) . . ?
O2 C13 C12 117.8(3) . . ?
N3 C13 C12 114.5(3) . . ?
C15 C14 N3 118.9(4) . . ?
C15 C14 C19 118.1(4) . . ?
C19 C14 N3 122.9(3) . . ?
C14 C15 H15 119.4 . . ?
C14 C15 C16 121.2(5) . . ?
C16 C15 H15 119.4 . . ?
C15 C16 H16 120.2 . . ?
C17 C16 C15 119.6(5) . . ?
C17 C16 H16 120.2 . . ?
C16 C17 H17 119.8 . . ?
C18 C17 C16 120.5(4) . . ?
C18 C17 H17 119.8 . . ?
C17 C18 H18 119.9 . . ?
C17 C18 C19 120.3(5) . . ?
C19 C18 H18 119.9 . . ?
C14 C19 S4 119.3(3) . . ?
C18 C19 S4 120.6(4) . . ?
C18 C19 C14 120.2(4) . . ?
C21 C20 S6 121.7(4) . . ?
C21 C20 C25 119.3(4) . . ?
C25 C20 S6 119.0(3) . . ?
C20 C21 H21 119.4 . . ?
C22 C21 C20 121.2(5) . . ?
C22 C21 H21 119.4 . . ?
C21 C22 H22 120.2 . . ?
C23 C22 C21 119.6(4) . . ?
C23 C22 H22 120.2 . . ?
C22 C23 H23 120.0 . . ?
C24 C23 C22 120.1(5) . . ?
C24 C23 H23 120.0 . . ?
C23 C24 H24 119.2 . . ?
C23 C24 C25 121.5(4) . . ?
C25 C24 H24 119.2 . . ?
C20 C25 N6 124.1(3) . . ?
C20 C25 C24 118.2(4) . . ?
C24 C25 N6 117.7(4) . . ?
O4 C26 N6 128.1(3) . . ?
O4 C26 C27 117.4(3) . . ?
N6 C26 C27 114.5(3) . . ?
N5 C27 C26 116.5(3) . . ?
N5 C27 C28 121.3(3) . . ?
C28 C27 C26 122.2(3) . . ?
C27 C28 H28 120.6 . . ?
C27 C28 C29 118.7(3) . . ?
C29 C28 H28 120.6 . . ?
C28 C29 H29 120.3 . . ?
C28 C29 C30 119.5(3) . . ?
C30 C29 H29 120.3 . . ?
C29 C30 H30 120.8 . . ?
C31 C30 C29 118.4(3) . . ?
C31 C30 H30 120.8 . . ?
N5 C31 C30 121.3(3) . . ?
N5 C31 C32 116.8(3) . . ?
C30 C31 C32 122.0(3) . . ?
O3 C32 N4 128.4(3) . . ?
O3 C32 C31 117.1(3) . . ?
N4 C32 C31 114.5(3) . . ?
C34 C33 N4 117.9(4) . . ?
C34 C33 C38 118.6(4) . . ?
C38 C33 N4 123.5(4) . . ?
C33 C34 H34 119.4 . . ?
C35 C34 C33 121.2(4) . . ?
C35 C34 H34 119.4 . . ?
C34 C35 H35 120.0 . . ?
C36 C35 C34 120.1(5) . . ?
C36 C35 H35 120.0 . . ?
C35 C36 H36 120.2 . . ?
C37 C36 C35 119.6(4) . . ?
C37 C36 H36 120.2 . . ?
C36 C37 H37 119.3 . . ?
C36 C37 C38 121.3(5) . . ?
C38 C37 H37 119.3 . . ?
C33 C38 S3 119.5(3) . . ?
C37 C38 S3 121.4(4) . . ?
C37 C38 C33 119.1(4) . . ?
N9 Cd2 N11 138.82(12) . . ?
N9 Cd2 N12 91.91(11) . . ?
N9 Cd2 N14 100.10(11) . . ?
N10 Cd2 N9 69.59(11) . . ?
N10 Cd2 N11 69.23(12) . . ?
N10 Cd2 N12 106.16(12) . . ?
N10 Cd2 N13 175.08(11) . . ?
N10 Cd2 N14 114.92(11) . . ?
N12 Cd2 N11 99.42(12) . . ?
N13 Cd2 N9 108.06(11) . . ?
N13 Cd2 N11 113.01(12) . . ?
N13 Cd2 N12 69.35(12) . . ?
N13 Cd2 N14 69.53(11) . . ?
N14 Cd2 N11 96.88(10) . . ?
N14 Cd2 N12 138.87(12) . . ?
C57 S7 S8A 110.4(3) . . ?
C57 S7 S8B 94.3(2) . . ?
C94 S9 S8A 97.5(2) . . ?
C94 S9 S8B 115.0(3) . . ?
C75 S10 S11 104.99(13) . . ?
S10 S11 S12 106.27(6) . . ?
C76 S12 S11 103.60(13) . . ?
C69 N9 Cd2 119.3(2) . . ?
C69 N9 C70 116.6(3) . . ?
C70 N9 Cd2 124.1(2) . . ?
C64 N10 Cd2 120.1(3) . . ?
C68 N10 Cd2 119.8(2) . . ?
C68 N10 C64 120.1(3) . . ?
C62 N11 Cd2 122.9(3) . . ?
C63 N11 Cd2 119.0(3) . . ?
C63 N11 C62 117.8(3) . . ?
C88 N12 Cd2 119.1(3) . . ?
C88 N12 C89 116.4(4) . . ?
C89 N12 Cd2 124.4(3) . . ?
C83 N13 Cd2 119.6(2) . . ?
C83 N13 C87 120.6(4) . . ?
C87 N13 Cd2 119.7(3) . . ?
C81 N14 Cd2 125.1(2) . . ?
C82 N14 Cd2 119.2(2) . . ?
C82 N14 C81 115.7(3) . . ?
C58 C57 S7 120.8(4) . . ?
C58 C57 C62 119.9(5) . . ?
C62 C57 S7 119.3(4) . . ?
C57 C58 H58 119.8 . . ?
C59 C58 C57 120.4(5) . . ?
C59 C58 H58 119.8 . . ?
C58 C59 H59 119.6 . . ?
C58 C59 C60 120.8(5) . . ?
C60 C59 H59 119.6 . . ?
C59 C60 H60 120.3 . . ?
C59 C60 C61 119.4(6) . . ?
C61 C60 H60 120.3 . . ?
C60 C61 H61 119.5 . . ?
C62 C61 C60 120.9(5) . . ?
C62 C61 H61 119.5 . . ?
C57 C62 N11 121.4(4) . . ?
C61 C62 N11 120.0(4) . . ?
C61 C62 C57 118.6(5) . . ?
O6 C63 N11 127.1(4) . . ?
O6 C63 C64 117.6(4) . . ?
N11 C63 C64 115.3(3) . . ?
N10 C64 C63 116.3(4) . . ?
N10 C64 C65 121.7(4) . . ?
C65 C64 C63 121.9(4) . . ?
C64 C65 H65 120.7 . . ?
C64 C65 C66 118.6(4) . . ?
C66 C65 H65 120.7 . . ?
C65 C66 H66 120.3 . . ?
C65 C66 C67 119.5(4) . . ?
C67 C66 H66 120.3 . . ?
C66 C67 H67 120.7 . . ?
C66 C67 C68 118.7(4) . . ?
C68 C67 H67 120.7 . . ?
N10 C68 C67 121.5(4) . . ?
N10 C68 C69 116.3(3) . . ?
C67 C68 C69 122.2(4) . . ?
O7 C69 N9 128.6(4) . . ?
O7 C69 C68 116.5(3) . . ?
N9 C69 C68 114.9(3) . . ?
C71 C70 N9 120.7(3) . . ?
C71 C70 C75 117.6(3) . . ?
C75 C70 N9 121.7(3) . . ?
C70 C71 H71 119.4 . . ?
C72 C71 C70 121.2(4) . . ?
C72 C71 H71 119.4 . . ?
C71 C72 H72 119.7 . . ?
C71 C72 C73 120.7(4) . . ?
C73 C72 H72 119.7 . . ?
C72 C73 H73 120.2 . . ?
C74 C73 C72 119.6(4) . . ?
C74 C73 H73 120.2 . . ?
C73 C74 H74 120.0 . . ?
C73 C74 C75 119.9(4) . . ?
C75 C74 H74 120.0 . . ?
C70 C75 S10 118.0(3) . . ?
C70 C75 C74 120.9(3) . . ?
C74 C75 S10 121.1(3) . . ?
C77 C76 S12 120.0(3) . . ?
C81 C76 S12 118.8(3) . . ?
C81 C76 C77 121.1(4) . . ?
C76 C77 H77 119.8 . . ?
C78 C77 C76 120.5(4) . . ?
C78 C77 H77 119.8 . . ?
C77 C78 H78 120.5 . . ?
C79 C78 C77 119.0(4) . . ?
C79 C78 H78 120.5 . . ?
C78 C79 H79 119.5 . . ?
C78 C79 C80 120.9(4) . . ?
C80 C79 H79 119.5 . . ?
C79 C80 H80 119.4 . . ?
C81 C80 C79 121.1(4) . . ?
C81 C80 H80 119.4 . . ?
C76 C81 N14 123.1(3) . . ?
C80 C81 N14 119.5(3) . . ?
C80 C81 C76 117.3(3) . . ?
O9 C82 N14 128.2(3) . . ?
O9 C82 C83 117.3(3) . . ?
N14 C82 C83 114.5(3) . . ?
N13 C83 C82 117.2(3) . . ?
N13 C83 C84 121.1(4) . . ?
C84 C83 C82 121.7(4) . . ?
C83 C84 H84 120.7 . . ?
C85 C84 C83 118.6(4) . . ?
C85 C84 H84 120.7 . . ?
C84 C85 H85 120.2 . . ?
C86 C85 C84 119.5(4) . . ?
C86 C85 H85 120.2 . . ?
C85 C86 H86 120.6 . . ?
C85 C86 C87 118.7(4) . . ?
C87 C86 H86 120.6 . . ?
N13 C87 C86 121.4(4) . . ?
N13 C87 C88 117.0(4) . . ?
C86 C87 C88 121.7(4) . . ?
O8 C88 N12 128.4(5) . . ?
O8 C88 C87 116.9(5) . . ?
N12 C88 C87 114.7(3) . . ?
C90 C89 N12 119.9(4) . . ?
C90 C89 C94 118.3(4) . . ?
C94 C89 N12 121.7(5) . . ?
C89 C90 H90 119.1 . . ?
C89 C90 C91 121.8(5) . . ?
C91 C90 H90 119.1 . . ?
C90 C91 H91 120.5 . . ?
C92 C91 C90 119.0(6) . . ?
C92 C91 H91 120.5 . . ?
C91 C92 H92 119.8 . . ?
C93 C92 C91 120.3(5) . . ?
C93 C92 H92 119.8 . . ?
C92 C93 H93 119.6 . . ?
C92 C93 C94 120.9(5) . . ?
C94 C93 H93 119.6 . . ?
C89 C94 S9 118.1(4) . . ?
C93 C94 S9 122.4(4) . . ?
C93 C94 C89 119.5(6) . . ?
S7 S8A S9 106.07(18) . . ?
S9 S8B S7 102.9(2) . . ?
H10Y O10 H 104.5 . . ?
C39 N7 C41 108.4(7) . . ?
C39 N7 C43 102.4(5) . . ?
C43 N7 C41 105.8(5) . . ?
C45 N7 C39 116.6(6) . . ?
C45 N7 C41 107.4(7) . . ?
C45 N7 C43 115.6(5) . . ?
N7 C39 H39A 108.3 . . ?
N7 C39 H39B 108.3 . . ?
H39A C39 H39B 107.4 . . ?
C40 C39 N7 116.1(9) . . ?
C40 C39 H39A 108.3 . . ?
C40 C39 H39B 108.3 . . ?
C39 C40 H40A 109.5 . . ?
C39 C40 H40B 109.5 . . ?
C39 C40 H40C 109.5 . . ?
H40A C40 H40B 109.5 . . ?
H40A C40 H40C 109.5 . . ?
H40B C40 H40C 109.5 . . ?
N7 C41 H41A 109.5 . . ?
N7 C41 H41B 109.5 . . ?
N7 C41 C42 110.7(9) . . ?
H41A C41 H41B 108.1 . . ?
C42 C41 H41A 109.5 . . ?
C42 C41 H41B 109.5 . . ?
C41 C42 H42A 109.5 . . ?
C41 C42 H42B 109.5 . . ?
C41 C42 H42C 109.5 . . ?
H42A C42 H42B 109.5 . . ?
H42A C42 H42C 109.5 . . ?
H42B C42 H42C 109.5 . . ?
N7 C43 H43A 108.9 . . ?
N7 C43 H43B 108.9 . . ?
N7 C43 C44 113.2(6) . . ?
H43A C43 H43B 107.7 . . ?
C44 C43 H43A 108.9 . . ?
C44 C43 H43B 108.9 . . ?
C43 C44 H44A 109.5 . . ?
C43 C44 H44B 109.5 . . ?
C43 C44 H44C 109.5 . . ?
H44A C44 H44B 109.5 . . ?
H44A C44 H44C 109.5 . . ?
H44B C44 H44C 109.5 . . ?
N7 C45 H45A 108.4 . . ?
N7 C45 H45B 108.4 . . ?
N7 C45 C46 115.4(7) . . ?
H45A C45 H45B 107.5 . . ?
C46 C45 H45A 108.4 . . ?
C46 C45 H45B 108.4 . . ?
C45 C46 H46A 109.5 . . ?
C45 C46 H46B 109.5 . . ?
C45 C46 H46C 109.5 . . ?
H46A C46 H46B 109.5 . . ?
H46A C46 H46C 109.5 . . ?
H46B C46 H46C 109.5 . . ?
C51 N8 C49 109.0(4) . . ?
C51 N8 C53 112.1(4) . . ?
C51 N8 C55 108.8(3) . . ?
C53 N8 C49 107.6(3) . . ?
C53 N8 C55 108.5(3) . . ?
C55 N8 C49 110.7(4) . . ?
N8 C49 H49A 108.3 . . ?
N8 C49 H49B 108.3 . . ?
H49A C49 H49B 107.4 . . ?
C50 C49 N8 115.9(4) . . ?
C50 C49 H49A 108.3 . . ?
C50 C49 H49B 108.3 . . ?
C49 C50 H50A 109.5 . . ?
C49 C50 H50B 109.5 . . ?
C49 C50 H50C 109.5 . . ?
H50A C50 H50B 109.5 . . ?
H50A C50 H50C 109.5 . . ?
H50B C50 H50C 109.5 . . ?
N8 C51 H51A 108.5 . . ?
N8 C51 H51B 108.5 . . ?
N8 C51 C52 115.2(4) . . ?
H51A C51 H51B 107.5 . . ?
C52 C51 H51A 108.5 . . ?
C52 C51 H51B 108.5 . . ?
C51 C52 H52A 109.5 . . ?
C51 C52 H52B 109.5 . . ?
C51 C52 H52C 109.5 . . ?
H52A C52 H52B 109.5 . . ?
H52A C52 H52C 109.5 . . ?
H52B C52 H52C 109.5 . . ?
N8 C53 H53A 108.4 . . ?
N8 C53 H53B 108.4 . . ?
N8 C53 C54 115.4(4) . . ?
H53A C53 H53B 107.5 . . ?
C54 C53 H53A 108.4 . . ?
C54 C53 H53B 108.4 . . ?
C53 C54 H54A 109.5 . . ?
C53 C54 H54B 109.5 . . ?
C53 C54 H54C 109.5 . . ?
H54A C54 H54B 109.5 . . ?
H54A C54 H54C 109.5 . . ?
H54B C54 H54C 109.5 . . ?
N8 C55 H55A 108.4 . . ?
N8 C55 H55B 108.4 . . ?
H55A C55 H55B 107.5 . . ?
C56 C55 N8 115.6(4) . . ?
C56 C55 H55A 108.4 . . ?
C56 C55 H55B 108.4 . . ?
C55 C56 H56A 109.5 . . ?
C55 C56 H56B 109.5 . . ?
C55 C56 H56C 109.5 . . ?
H56A C56 H56B 109.5 . . ?
H56A C56 H56C 109.5 . . ?
H56B C56 H56C 109.5 . . ?
C95 N15 C103 110.8(3) . . ?
C97 N15 C95 110.0(3) . . ?
C97 N15 C103 106.9(3) . . ?
C100 N15 C95 107.3(4) . . ?
C100 N15 C97 111.8(3) . . ?
C100 N15 C103 110.0(4) . . ?
N15 C95 H95A 108.4 . . ?
N15 C95 H95B 108.4 . . ?
H95A C95 H95B 107.4 . . ?
C96 C95 N15 115.6(4) . . ?
C96 C95 H95A 108.4 . . ?
C96 C95 H95B 108.4 . . ?
C95 C96 H96A 109.5 . . ?
C95 C96 H96B 109.5 . . ?
C95 C96 H96C 109.5 . . ?
H96A C96 H96B 109.5 . . ?
H96A C96 H96C 109.5 . . ?
H96B C96 H96C 109.5 . . ?
N15 C97 H97A 107.6 . . ?
N15 C97 H97B 107.6 . . ?
N15 C97 H97C 108.6 . . ?
N15 C97 H97D 108.6 . . ?
N15 C97 C99 119.0(6) . . ?
H97A C97 H97B 107.0 . . ?
H97C C97 H97D 107.6 . . ?
C99 C97 H97A 107.6 . . ?
C99 C97 H97B 107.6 . . ?
C98 C97 N15 114.5(5) . . ?
C98 C97 H97C 108.6 . . ?
C98 C97 H97D 108.6 . . ?
N15 C100 H100 118.5 . . ?
N15 C100 H10M 119.1 . . ?
C102 C100 N15 122.9(6) . . ?
C102 C100 H100 118.5 . . ?
C101 C100 N15 121.9(6) . . ?
C101 C100 H10M 119.1 . . ?
N15 C103 H10N 108.4 . . ?
N15 C103 H10O 108.4 . . ?
H10N C103 H10O 107.5 . . ?
C104 C103 N15 115.4(4) . . ?
C104 C103 H10N 108.4 . . ?
C104 C103 H10O 108.4 . . ?
C103 C104 H10P 109.5 . . ?
C103 C104 H10Q 109.5 . . ?
C103 C104 H10R 109.5 . . ?
H10P C104 H10Q 109.5 . . ?
H10P C104 H10R 109.5 . . ?
H10Q C104 H10R 109.5 . . ?
C97 C99 H99A 109.5 . . ?
C97 C99 H99B 109.5 . . ?
C97 C99 H99C 109.5 . . ?
H99A C99 H99B 109.5 . . ?
H99A C99 H99C 109.5 . . ?
H99B C99 H99C 109.5 . . ?
C100 C102 H10S 109.5 . . ?
C100 C102 H10T 109.5 . . ?
C100 C102 H10U 109.5 . . ?
H10S C102 H10T 109.5 . . ?
H10S C102 H10U 109.5 . . ?
H10T C102 H10U 109.5 . . ?
C97 C98 H98A 109.5 . . ?
C97 C98 H98B 109.5 . . ?
C97 C98 H98C 109.5 . . ?
H98A C98 H98B 109.5 . . ?
H98A C98 H98C 109.5 . . ?
H98B C98 H98C 109.5 . . ?
C100 C101 H10V 109.5 . . ?
C100 C101 H10W 109.5 . . ?
C100 C101 H10X 109.5 . . ?
H10V C101 H10W 109.5 . . ?
H10V C101 H10X 109.5 . . ?
H10W C101 H10X 109.5 . . ?
C107 N16 C114 111.3(13) . . ?
C107 N16 C123 105.2(9) . . ?
C118 N16 C107 120.8(9) . . ?
C118 N16 C114 102.9(11) . . ?
C118 N16 C123 113.6(9) . . ?
C123 N16 C114 101.5(11) . . ?
C105 N16 C116 102.1(11) . . ?
C109 N16 C105 111.5(12) . . ?
C109 N16 C116 107.7(10) . . ?
C120 N16 C105 106.8(11) . . ?
C120 N16 C109 121.3(12) . . ?
C120 N16 C116 105.6(12) . . ?
N16 C107 H10A 109.4 . . ?
N16 C107 H10B 109.4 . . ?
N16 C107 C108 111.0(11) . . ?
H10A C107 H10B 108.0 . . ?
C108 C107 H10A 109.4 . . ?
C108 C107 H10B 109.4 . . ?
C107 C108 H10C 109.5 . . ?
C107 C108 H10D 109.5 . . ?
C107 C108 H10E 109.5 . . ?
H10C C108 H10D 109.5 . . ?
H10C C108 H10E 109.5 . . ?
H10D C108 H10E 109.5 . . ?
N16 C114 H11A 105.8 . . ?
N16 C114 H11B 105.8 . . ?
H11A C114 H11B 106.2 . . ?
C115 C114 N16 126(3) . . ?
C115 C114 H11A 105.8 . . ?
C115 C114 H11B 105.8 . . ?
C114 C115 H11C 109.5 . . ?
C114 C115 H11D 109.5 . . ?
C114 C115 H11E 109.5 . . ?
H11C C115 H11D 109.5 . . ?
H11C C115 H11E 109.5 . . ?
H11D C115 H11E 109.5 . . ?
N16 C118 H11F 109.6 . . ?
N16 C118 H11G 109.6 . . ?
N16 C118 C119 110.5(13) . . ?
H11F C118 H11G 108.1 . . ?
C119 C118 H11F 109.6 . . ?
C119 C118 H11G 109.6 . . ?
C118 C119 H11H 109.5 . . ?
C118 C119 H11I 109.5 . . ?
C118 C119 H11J 109.5 . . ?
H11H C119 H11I 109.5 . . ?
H11H C119 H11J 109.5 . . ?
H11I C119 H11J 109.5 . . ?
N16 C123 H12A 108.1 . . ?
N16 C123 H12B 108.1 . . ?
H12A C123 H12B 107.3 . . ?
C124 C123 N16 116.9(14) . . ?
C124 C123 H12A 108.1 . . ?
C124 C123 H12B 108.1 . . ?
C123 C124 H12C 109.5 . . ?
C123 C124 H12D 109.5 . . ?
C123 C124 H12E 109.5 . . ?
H12C C124 H12D 109.5 . . ?
H12C C124 H12E 109.5 . . ?
H12D C124 H12E 109.5 . . ?
N16 C105 H10F 109.9 . . ?
N16 C105 H10G 109.9 . . ?
N16 C105 C106 109.1(16) . . ?
H10F C105 H10G 108.3 . . ?
C106 C105 H10F 109.9 . . ?
C106 C105 H10G 109.9 . . ?
C105 C106 H10H 109.5 . . ?
C105 C106 H10I 109.5 . . ?
C105 C106 H10J 109.5 . . ?
H10H C106 H10I 109.5 . . ?
H10H C106 H10J 109.5 . . ?
H10I C106 H10J 109.5 . . ?
N16 C109 H10K 109.5 . . ?
N16 C109 H10L 109.5 . . ?
N16 C109 C110 110.8(14) . . ?
H10K C109 H10L 108.1 . . ?
C110 C109 H10K 109.5 . . ?
C110 C109 H10L 109.5 . . ?
C109 C110 H11K 109.5 . . ?
C109 C110 H11L 109.5 . . ?
C109 C110 H11M 109.5 . . ?
H11K C110 H11L 109.5 . . ?
H11K C110 H11M 109.5 . . ?
H11L C110 H11M 109.5 . . ?
N16 C116 H11N 107.7 . . ?
N16 C116 H11O 107.7 . . ?
H11N C116 H11O 107.1 . . ?
C117 C116 N16 118.6(14) . . ?
C117 C116 H11N 107.7 . . ?
C117 C116 H11O 107.7 . . ?
C116 C117 H11P 109.5 . . ?
C116 C117 H11Q 109.5 . . ?
C116 C117 H11R 109.5 . . ?
H11P C117 H11Q 109.5 . . ?
H11P C117 H11R 109.5 . . ?
H11Q C117 H11R 109.5 . . ?
N16 C120 H12F 110.9 . . ?
N16 C120 H12G 110.9 . . ?
N16 C120 C122 104.2(15) . . ?
H12F C120 H12G 108.9 . . ?
C122 C120 H12F 110.9 . . ?
C122 C120 H12G 110.9 . . ?
C120 C122 H12H 109.5 . . ?
C120 C122 H12I 109.5 . . ?
C120 C122 H12J 109.5 . . ?
H12H C122 H12I 109.5 . . ?
H12H C122 H12J 109.5 . . ?
H12I C122 H12J 109.5 . . ?

loop_
_geom_bond_atom_site_label_1
_geom_bond_atom_site_label_2
_geom_bond_distance
_geom_bond_site_symmetry_2
_geom_bond_publ_flag
Cd1 N1 2.367(3) . ?
Cd1 N2 2.303(3) . ?
Cd1 N3 2.370(3) . ?
Cd1 N4 2.352(3) . ?
Cd1 N5 2.300(3) . ?
Cd1 N6 2.349(3) . ?
S1 S2 2.058(2) . ?
S1 C1 1.780(5) . ?
S2 S3 2.0591(19) . ?
S3 C38 1.774(4) . ?
S4 S5 2.0467(17) . ?
S4 C19 1.779(4) . ?
S5 S6 2.0671(17) . ?
S6 C20 1.774(5) . ?
O1 C7 1.261(5) . ?
O2 C13 1.254(5) . ?
O3 C32 1.252(4) . ?
O4 C26 1.261(4) . ?
N1 C6 1.416(5) . ?
N1 C7 1.323(5) . ?
N2 C8 1.336(5) . ?
N2 C12 1.321(5) . ?
N3 C13 1.320(5) . ?
N3 C14 1.405(4) . ?
N4 C32 1.318(5) . ?
N4 C33 1.408(4) . ?
N5 C27 1.336(4) . ?
N5 C31 1.335(4) . ?
N6 C25 1.409(5) . ?
N6 C26 1.327(4) . ?
C1 C2 1.392(7) . ?
C1 C6 1.386(6) . ?
C2 H2 0.9500 . ?
C2 C3 1.373(7) . ?
C3 H3 0.9500 . ?
C3 C4 1.381(7) . ?
C4 H4 0.9500 . ?
C4 C5 1.380(6) . ?
C5 H5 0.9500 . ?
C5 C6 1.404(6) . ?
C7 C8 1.501(6) . ?
C8 C9 1.385(6) . ?
C9 H9 0.9500 . ?
C9 C10 1.377(8) . ?
C10 H10 0.9500 . ?
C10 C11 1.387(7) . ?
C11 H11 0.9500 . ?
C11 C12 1.394(6) . ?
C12 C13 1.517(5) . ?
C14 C15 1.389(6) . ?
C14 C19 1.405(6) . ?
C15 H15 0.9500 . ?
C15 C16 1.389(7) . ?
C16 H16 0.9500 . ?
C16 C17 1.385(8) . ?
C17 H17 0.9500 . ?
C17 C18 1.365(7) . ?
C18 H18 0.9500 . ?
C18 C19 1.401(6) . ?
C20 C21 1.391(6) . ?
C20 C25 1.399(6) . ?
C21 H21 0.9500 . ?
C21 C22 1.388(8) . ?
C22 H22 0.9500 . ?
C22 C23 1.373(8) . ?
C23 H23 0.9500 . ?
C23 C24 1.372(6) . ?
C24 H24 0.9500 . ?
C24 C25 1.408(5) . ?
C26 C27 1.508(5) . ?
C27 C28 1.383(5) . ?
C28 H28 0.9500 . ?
C28 C29 1.385(5) . ?
C29 H29 0.9500 . ?
C29 C30 1.399(5) . ?
C30 H30 0.9500 . ?
C30 C31 1.384(5) . ?
C31 C32 1.517(5) . ?
C33 C34 1.398(6) . ?
C33 C38 1.405(6) . ?
C34 H34 0.9500 . ?
C34 C35 1.388(6) . ?
C35 H35 0.9500 . ?
C35 C36 1.380(7) . ?
C36 H36 0.9500 . ?
C36 C37 1.378(8) . ?
C37 H37 0.9500 . ?
C37 C38 1.404(6) . ?
Cd2 N9 2.360(3) . ?
Cd2 N10 2.310(3) . ?
Cd2 N11 2.376(3) . ?
Cd2 N12 2.375(3) . ?
Cd2 N13 2.312(3) . ?
Cd2 N14 2.373(3) . ?
S7 C57 1.786(6) . ?
S7 S8A 1.918(4) . ?
S7 S8B 2.302(6) . ?
S9 C94 1.768(6) . ?
S9 S8A 2.206(5) . ?
S9 S8B 1.905(5) . ?
S10 S11 2.0475(15) . ?
S10 C75 1.776(4) . ?
S11 S12 2.0525(16) . ?
S12 C76 1.776(4) . ?
O6 C63 1.268(5) . ?
O7 C69 1.256(5) . ?
O8 C88 1.252(5) . ?
O9 C82 1.251(4) . ?
N9 C69 1.319(5) . ?
N9 C70 1.410(5) . ?
N10 C64 1.334(5) . ?
N10 C68 1.331(5) . ?
N11 C62 1.420(6) . ?
N11 C63 1.318(6) . ?
N12 C88 1.322(6) . ?
N12 C89 1.413(5) . ?
N13 C83 1.330(5) . ?
N13 C87 1.330(5) . ?
N14 C81 1.406(4) . ?
N14 C82 1.323(5) . ?
C57 C58 1.386(8) . ?
C57 C62 1.410(6) . ?
C58 H58 0.9500 . ?
C58 C59 1.368(9) . ?
C59 H59 0.9500 . ?
C59 C60 1.380(8) . ?
C60 H60 0.9500 . ?
C60 C61 1.392(7) . ?
C61 H61 0.9500 . ?
C61 C62 1.385(6) . ?
C63 C64 1.509(6) . ?
C64 C65 1.381(6) . ?
C65 H65 0.9500 . ?
C65 C66 1.382(7) . ?
C66 H66 0.9500 . ?
C66 C67 1.383(6) . ?
C67 H67 0.9500 . ?
C67 C68 1.384(6) . ?
C68 C69 1.521(5) . ?
C70 C71 1.391(5) . ?
C70 C75 1.400(5) . ?
C71 H71 0.9500 . ?
C71 C72 1.376(6) . ?
C72 H72 0.9500 . ?
C72 C73 1.386(7) . ?
C73 H73 0.9500 . ?
C73 C74 1.369(6) . ?
C74 H74 0.9500 . ?
C74 C75 1.401(5) . ?
C76 C77 1.404(5) . ?
C76 C81 1.396(5) . ?
C77 H77 0.9500 . ?
C77 C78 1.383(6) . ?
C78 H78 0.9500 . ?
C78 C79 1.374(6) . ?
C79 H79 0.9500 . ?
C79 C80 1.399(6) . ?
C80 H80 0.9500 . ?
C80 C81 1.395(5) . ?
C82 C83 1.516(5) . ?
C83 C84 1.384(6) . ?
C84 H84 0.9500 . ?
C84 C85 1.383(6) . ?
C85 H85 0.9500 . ?
C85 C86 1.378(7) . ?
C86 H86 0.9500 . ?
C86 C87 1.379(7) . ?
C87 C88 1.511(6) . ?
C89 C90 1.381(7) . ?
C89 C94 1.404(6) . ?
C90 H90 0.9500 . ?
C90 C91 1.393(6) . ?
C91 H91 0.9500 . ?
C91 C92 1.386(8) . ?
C92 H92 0.9500 . ?
C92 C93 1.362(10) . ?
C93 H93 0.9500 . ?
C93 C94 1.403(8) . ?
O5 H5A 0.8702 . ?
O10 H10Y 0.8696 . ?
O10 H 0.8701 . ?
N7 C39 1.504(9) . ?
N7 C41 1.568(10) . ?
N7 C43 1.535(8) . ?
N7 C45 1.399(9) . ?
C39 H39A 0.9900 . ?
C39 H39B 0.9900 . ?
C39 C40 1.445(12) . ?
C40 H40A 0.9800 . ?
C40 H40B 0.9800 . ?
C40 H40C 0.9800 . ?
C41 H41A 0.9900 . ?
C41 H41B 0.9900 . ?
C41 C42 1.648(18) . ?
C42 H42A 0.9800 . ?
C42 H42B 0.9800 . ?
C42 H42C 0.9800 . ?
C43 H43A 0.9900 . ?
C43 H43B 0.9900 . ?
C43 C44 1.539(10) . ?
C44 H44A 0.9800 . ?
C44 H44B 0.9800 . ?
C44 H44C 0.9800 . ?
C45 H45A 0.9900 . ?
C45 H45B 0.9900 . ?
C45 C46 1.439(11) . ?
C46 H46A 0.9800 . ?
C46 H46B 0.9800 . ?
C46 H46C 0.9800 . ?
N8 C49 1.526(6) . ?
N8 C51 1.506(6) . ?
N8 C53 1.512(6) . ?
N8 C55 1.520(6) . ?
C49 H49A 0.9900 . ?
C49 H49B 0.9900 . ?
C49 C50 1.505(8) . ?
C50 H50A 0.9800 . ?
C50 H50B 0.9800 . ?
C50 H50C 0.9800 . ?
C51 H51A 0.9900 . ?
C51 H51B 0.9900 . ?
C51 C52 1.530(7) . ?
C52 H52A 0.9800 . ?
C52 H52B 0.9800 . ?
C52 H52C 0.9800 . ?
C53 H53A 0.9900 . ?
C53 H53B 0.9900 . ?
C53 C54 1.515(6) . ?
C54 H54A 0.9800 . ?
C54 H54B 0.9800 . ?
C54 H54C 0.9800 . ?
C55 H55A 0.9900 . ?
C55 H55B 0.9900 . ?
C55 C56 1.515(7) . ?
C56 H56A 0.9800 . ?
C56 H56B 0.9800 . ?
C56 H56C 0.9800 . ?
N15 C95 1.520(5) . ?
N15 C97 1.511(5) . ?
N15 C100 1.506(5) . ?
N15 C103 1.529(6) . ?
C95 H95A 0.9900 . ?
C95 H95B 0.9900 . ?
C95 C96 1.503(7) . ?
C96 H96A 0.9800 . ?
C96 H96B 0.9800 . ?
C96 H96C 0.9800 . ?
C97 H97A 0.9900 . ?
C97 H97B 0.9900 . ?
C97 H97C 0.9900 . ?
C97 H97D 0.9900 . ?
C97 C99 1.515(11) . ?
C97 C98 1.479(11) . ?
C100 H100 0.9500 . ?
C100 H10M 0.9500 . ?
C100 C102 1.357(11) . ?
C100 C101 1.394(11) . ?
C103 H10N 0.9900 . ?
C103 H10O 0.9900 . ?
C103 C104 1.512(7) . ?
C104 H10P 0.9800 . ?
C104 H10Q 0.9800 . ?
C104 H10R 0.9800 . ?
C99 H99A 0.9800 . ?
C99 H99B 0.9800 . ?
C99 H99C 0.9800 . ?
C102 H10S 0.9800 . ?
C102 H10T 0.9800 . ?
C102 H10U 0.9800 . ?
C98 H98A 0.9800 . ?
C98 H98B 0.9800 . ?
C98 H98C 0.9800 . ?
C101 H10V 0.9800 . ?
C101 H10W 0.9800 . ?
C101 H10X 0.9800 . ?
N16 C107 1.440(15) . ?
N16 C114 1.630(19) . ?
N16 C118 1.390(11) . ?
N16 C123 1.599(15) . ?
N16 C105 1.547(19) . ?
N16 C109 1.429(16) . ?
N16 C116 1.604(17) . ?
N16 C120 1.418(18) . ?
C107 H10A 0.9900 . ?
C107 H10B 0.9900 . ?
C107 C108 1.60(2) . ?
C108 H10C 0.9800 . ?
C108 H10D 0.9800 . ?
C108 H10E 0.9800 . ?
C114 H11A 0.9900 . ?
C114 H11B 0.9900 . ?
C114 C115 1.21(3) . ?
C115 H11C 0.9800 . ?
C115 H11D 0.9800 . ?
C115 H11E 0.9800 . ?
C118 H11F 0.9900 . ?
C118 H11G 0.9900 . ?
C118 C119 1.50(3) . ?
C119 H11H 0.9800 . ?
C119 H11I 0.9800 . ?
C119 H11J 0.9800 . ?
C123 H12A 0.9900 . ?
C123 H12B 0.9900 . ?
C123 C124 1.38(2) . ?
C124 H12C 0.9800 . ?
C124 H12D 0.9800 . ?
C124 H12E 0.9800 . ?
C105 H10F 0.9900 . ?
C105 H10G 0.9900 . ?
C105 C106 1.67(3) . ?
C106 H10H 0.9800 . ?
C106 H10I 0.9800 . ?
C106 H10J 0.9800 . ?
C109 H10K 0.9900 . ?
C109 H10L 0.9900 . ?
C109 C110 1.43(2) . ?
C110 H11K 0.9800 . ?
C110 H11L 0.9800 . ?
C110 H11M 0.9800 . ?
C116 H11N 0.9900 . ?
C116 H11O 0.9900 . ?
C116 C117 1.52(2) . ?
C117 H11P 0.9800 . ?
C117 H11Q 0.9800 . ?
C117 H11R 0.9800 . ?
C120 H12F 0.9900 . ?
C120 H12G 0.9900 . ?
C120 C122 1.69(3) . ?
C122 H12H 0.9800 . ?
C122 H12I 0.9800 . ?
C122 H12J 0.9800 . ?

loop_
_geom_torsion_atom_site_label_1
_geom_torsion_atom_site_label_2
_geom_torsion_atom_site_label_3
_geom_torsion_atom_site_label_4
_geom_torsion
_geom_torsion_site_symmetry_1
_geom_torsion_site_symmetry_2
_geom_torsion_site_symmetry_3
_geom_torsion_site_symmetry_4
_geom_torsion_publ_flag
Cd1 N1 C6 C1 -123.1(4) . . . . ?
Cd1 N1 C6 C5 55.2(5) . . . . ?
Cd1 N1 C7 O1 176.5(4) . . . . ?
Cd1 N1 C7 C8 -5.4(5) . . . . ?
Cd1 N2 C8 C7 -0.6(5) . . . . ?
Cd1 N2 C8 C9 179.1(4) . . . . ?
Cd1 N2 C12 C11 -179.3(3) . . . . ?
Cd1 N2 C12 C13 1.4(5) . . . . ?
Cd1 N3 C13 O2 179.8(4) . . . . ?
Cd1 N3 C13 C12 -1.7(4) . . . . ?
Cd1 N3 C14 C15 61.8(4) . . . . ?
Cd1 N3 C14 C19 -117.3(4) . . . . ?
Cd1 N4 C32 O3 -179.0(3) . . . . ?
Cd1 N4 C32 C31 -0.2(4) . . . . ?
Cd1 N4 C33 C34 53.1(4) . . . . ?
Cd1 N4 C33 C38 -125.0(3) . . . . ?
Cd1 N5 C27 C26 -2.2(4) . . . . ?
Cd1 N5 C27 C28 177.8(3) . . . . ?
Cd1 N5 C31 C30 -177.0(3) . . . . ?
Cd1 N5 C31 C32 2.2(4) . . . . ?
Cd1 N6 C25 C20 -127.5(3) . . . . ?
Cd1 N6 C25 C24 50.7(4) . . . . ?
Cd1 N6 C26 O4 179.9(3) . . . . ?
Cd1 N6 C26 C27 -2.2(4) . . . . ?
S1 C1 C2 C3 177.0(4) . . . . ?
S1 C1 C6 N1 2.0(6) . . . . ?
S1 C1 C6 C5 -176.3(3) . . . . ?
S2 S1 C1 C2 -54.2(4) . . . . ?
S2 S1 C1 C6 124.6(3) . . . . ?
S2 S3 C38 C33 124.9(3) . . . . ?
S2 S3 C38 C37 -52.7(4) . . . . ?
S5 S4 C19 C14 129.5(3) . . . . ?
S5 S4 C19 C18 -52.1(4) . . . . ?
S5 S6 C20 C21 -55.7(4) . . . . ?
S5 S6 C20 C25 121.0(3) . . . . ?
S6 C20 C21 C22 174.0(4) . . . . ?
S6 C20 C25 N6 6.1(5) . . . . ?
S6 C20 C25 C24 -172.2(3) . . . . ?
O1 C7 C8 N2 -177.6(4) . . . . ?
O1 C7 C8 C9 2.6(7) . . . . ?
O4 C26 C27 N5 -179.0(3) . . . . ?
O4 C26 C27 C28 0.9(5) . . . . ?
N1 C7 C8 N2 4.0(6) . . . . ?
N1 C7 C8 C9 -175.7(5) . . . . ?
N2 C8 C9 C10 0.5(8) . . . . ?
N2 C12 C13 O2 178.9(4) . . . . ?
N2 C12 C13 N3 0.2(5) . . . . ?
N3 C14 C15 C16 176.8(4) . . . . ?
N3 C14 C19 S4 0.2(5) . . . . ?
N3 C14 C19 C18 -178.2(4) . . . . ?
N4 C33 C34 C35 179.4(4) . . . . ?
N4 C33 C38 S3 2.8(5) . . . . ?
N4 C33 C38 C37 -179.6(4) . . . . ?
N5 C27 C28 C29 -1.6(5) . . . . ?
N5 C31 C32 O3 177.6(3) . . . . ?
N5 C31 C32 N4 -1.3(5) . . . . ?
N6 C26 C27 N5 2.9(4) . . . . ?
N6 C26 C27 C28 -177.1(3) . . . . ?
C1 C2 C3 C4 0.1(8) . . . . ?
C2 C1 C6 N1 -179.2(4) . . . . ?
C2 C1 C6 C5 2.4(6) . . . . ?
C2 C3 C4 C5 0.8(8) . . . . ?
C3 C4 C5 C6 -0.1(8) . . . . ?
C4 C5 C6 N1 179.9(4) . . . . ?
C4 C5 C6 C1 -1.6(7) . . . . ?
C6 N1 C7 O1 1.7(7) . . . . ?
C6 N1 C7 C8 179.9(4) . . . . ?
C6 C1 C2 C3 -1.8(8) . . . . ?
C7 N1 C6 C1 51.4(6) . . . . ?
C7 N1 C6 C5 -130.3(4) . . . . ?
C7 C8 C9 C10 -179.8(5) . . . . ?
C8 N2 C12 C11 -0.2(6) . . . . ?
C8 N2 C12 C13 -179.5(4) . . . . ?
C8 C9 C10 C11 -0.7(9) . . . . ?
C9 C10 C11 C12 0.5(9) . . . . ?
C10 C11 C12 N2 0.0(7) . . . . ?
C10 C11 C12 C13 179.2(5) . . . . ?
C11 C12 C13 O2 -0.4(6) . . . . ?
C11 C12 C13 N3 -179.1(4) . . . . ?
C12 N2 C8 C7 -179.7(4) . . . . ?
C12 N2 C8 C9 0.0(7) . . . . ?
C13 N3 C14 C15 -120.7(4) . . . . ?
C13 N3 C14 C19 60.2(5) . . . . ?
C14 N3 C13 O2 2.1(6) . . . . ?
C14 N3 C13 C12 -179.3(3) . . . . ?
C14 C15 C16 C17 2.7(7) . . . . ?
C15 C14 C19 S4 -178.9(3) . . . . ?
C15 C14 C19 C18 2.7(6) . . . . ?
C15 C16 C17 C18 0.3(8) . . . . ?
C16 C17 C18 C19 -1.6(8) . . . . ?
C17 C18 C19 S4 -178.2(4) . . . . ?
C17 C18 C19 C14 0.1(7) . . . . ?
C19 C14 C15 C16 -4.1(6) . . . . ?
C20 C21 C22 C23 -1.0(8) . . . . ?
C21 C20 C25 N6 -177.2(4) . . . . ?
C21 C20 C25 C24 4.6(6) . . . . ?
C21 C22 C23 C24 2.6(8) . . . . ?
C22 C23 C24 C25 -0.6(7) . . . . ?
C23 C24 C25 N6 178.6(4) . . . . ?
C23 C24 C25 C20 -3.0(6) . . . . ?
C25 N6 C26 O4 2.1(6) . . . . ?
C25 N6 C26 C27 180.0(3) . . . . ?
C25 C20 C21 C22 -2.6(7) . . . . ?
C26 N6 C25 C20 50.2(5) . . . . ?
C26 N6 C25 C24 -131.5(4) . . . . ?
C26 C27 C28 C29 178.5(3) . . . . ?
C27 N5 C31 C30 -0.5(5) . . . . ?
C27 N5 C31 C32 178.7(3) . . . . ?
C27 C28 C29 C30 1.0(6) . . . . ?
C28 C29 C30 C31 -0.2(6) . . . . ?
C29 C30 C31 N5 0.0(5) . . . . ?
C29 C30 C31 C32 -179.2(3) . . . . ?
C30 C31 C32 O3 -3.1(5) . . . . ?
C30 C31 C32 N4 177.9(3) . . . . ?
C31 N5 C27 C26 -178.7(3) . . . . ?
C31 N5 C27 C28 1.3(5) . . . . ?
C32 N4 C33 C34 -131.3(4) . . . . ?
C32 N4 C33 C38 50.6(5) . . . . ?
C33 N4 C32 O3 5.3(6) . . . . ?
C33 N4 C32 C31 -175.9(3) . . . . ?
C33 C34 C35 C36 -0.1(7) . . . . ?
C34 C33 C38 S3 -175.3(3) . . . . ?
C34 C33 C38 C37 2.3(6) . . . . ?
C34 C35 C36 C37 2.6(8) . . . . ?
C35 C36 C37 C38 -2.6(8) . . . . ?
C36 C37 C38 S3 177.7(4) . . . . ?
C36 C37 C38 C33 0.1(7) . . . . ?
C38 C33 C34 C35 -2.3(6) . . . . ?
Cd2 N9 C69 O7 -175.0(3) . . . . ?
Cd2 N9 C69 C68 4.6(4) . . . . ?
Cd2 N9 C70 C71 65.7(4) . . . . ?
Cd2 N9 C70 C75 -112.9(4) . . . . ?
Cd2 N10 C64 C63 -2.6(4) . . . . ?
Cd2 N10 C64 C65 179.3(3) . . . . ?
Cd2 N10 C68 C67 179.2(3) . . . . ?
Cd2 N10 C68 C69 -0.3(4) . . . . ?
Cd2 N11 C62 C57 -119.8(4) . . . . ?
Cd2 N11 C62 C61 59.8(5) . . . . ?
Cd2 N11 C63 O6 178.9(3) . . . . ?
Cd2 N11 C63 C64 -0.6(4) . . . . ?
Cd2 N12 C88 O8 179.4(4) . . . . ?
Cd2 N12 C88 C87 -1.0(5) . . . . ?
Cd2 N12 C89 C90 63.1(5) . . . . ?
Cd2 N12 C89 C94 -114.9(5) . . . . ?
Cd2 N13 C83 C82 1.1(5) . . . . ?
Cd2 N13 C83 C84 -176.4(3) . . . . ?
Cd2 N13 C87 C86 176.9(4) . . . . ?
Cd2 N13 C87 C88 -4.1(5) . . . . ?
Cd2 N14 C81 C76 -118.4(3) . . . . ?
Cd2 N14 C81 C80 60.5(4) . . . . ?
Cd2 N14 C82 O9 -177.0(4) . . . . ?
Cd2 N14 C82 C83 2.8(4) . . . . ?
S7 C57 C58 C59 178.2(5) . . . . ?
S7 C57 C62 N11 2.7(7) . . . . ?
S7 C57 C62 C61 -177.0(4) . . . . ?
S11 S10 C75 C70 129.6(3) . . . . ?
S11 S10 C75 C74 -52.1(3) . . . . ?
S11 S12 C76 C77 -58.0(3) . . . . ?
S11 S12 C76 C81 121.8(3) . . . . ?
S12 C76 C77 C78 179.8(3) . . . . ?
S12 C76 C81 N14 0.9(5) . . . . ?
S12 C76 C81 C80 -178.1(3) . . . . ?
O6 C63 C64 N10 -177.5(4) . . . . ?
O6 C63 C64 C65 0.6(6) . . . . ?
O9 C82 C83 N13 177.3(4) . . . . ?
O9 C82 C83 C84 -5.3(6) . . . . ?
N9 C70 C71 C72 177.9(4) . . . . ?
N9 C70 C75 S10 0.4(5) . . . . ?
N9 C70 C75 C74 -177.9(4) . . . . ?
N10 C64 C65 C66 1.5(6) . . . . ?
N10 C68 C69 O7 176.8(3) . . . . ?
N10 C68 C69 N9 -2.9(5) . . . . ?
N11 C63 C64 N10 2.1(5) . . . . ?
N11 C63 C64 C65 -179.8(4) . . . . ?
N12 C89 C90 C91 178.1(4) . . . . ?
N12 C89 C94 S9 1.0(6) . . . . ?
N12 C89 C94 C93 -177.8(5) . . . . ?
N13 C83 C84 C85 -0.6(7) . . . . ?
N13 C87 C88 O8 -177.0(4) . . . . ?
N13 C87 C88 N12 3.3(6) . . . . ?
N14 C82 C83 N13 -2.6(5) . . . . ?
N14 C82 C83 C84 174.9(4) . . . . ?
C57 C58 C59 C60 -1.2(11) . . . . ?
C58 C57 C62 N11 -178.7(5) . . . . ?
C58 C57 C62 C61 1.7(8) . . . . ?
C58 C59 C60 C61 1.5(10) . . . . ?
C59 C60 C61 C62 -0.1(8) . . . . ?
C60 C61 C62 N11 179.0(5) . . . . ?
C60 C61 C62 C57 -1.4(7) . . . . ?
C62 N11 C63 O6 4.4(6) . . . . ?
C62 N11 C63 C64 -175.2(3) . . . . ?
C62 C57 C58 C59 -0.4(10) . . . . ?
C63 N11 C62 C57 54.5(6) . . . . ?
C63 N11 C62 C61 -125.8(5) . . . . ?
C63 C64 C65 C66 -176.5(4) . . . . ?
C64 N10 C68 C67 -0.7(6) . . . . ?
C64 N10 C68 C69 179.8(3) . . . . ?
C64 C65 C66 C67 -0.7(6) . . . . ?
C65 C66 C67 C68 -0.8(6) . . . . ?
C66 C67 C68 N10 1.5(6) . . . . ?
C66 C67 C68 C69 -179.0(4) . . . . ?
C67 C68 C69 O7 -2.7(6) . . . . ?
C67 C68 C69 N9 177.6(4) . . . . ?
C68 N10 C64 C63 177.3(3) . . . . ?
C68 N10 C64 C65 -0.8(6) . . . . ?
C69 N9 C70 C71 -112.1(4) . . . . ?
C69 N9 C70 C75 69.3(5) . . . . ?
C70 N9 C69 O7 2.9(6) . . . . ?
C70 N9 C69 C68 -177.5(3) . . . . ?
C70 C71 C72 C73 1.4(8) . . . . ?
C71 C70 C75 S10 -178.2(3) . . . . ?
C71 C70 C75 C74 3.5(6) . . . . ?
C71 C72 C73 C74 0.8(8) . . . . ?
C72 C73 C74 C75 -0.8(7) . . . . ?
C73 C74 C75 S10 -179.7(4) . . . . ?
C73 C74 C75 C70 -1.4(6) . . . . ?
C75 C70 C71 C72 -3.5(7) . . . . ?
C76 C77 C78 C79 -1.6(6) . . . . ?
C77 C76 C81 N14 -179.3(3) . . . . ?
C77 C76 C81 C80 1.8(5) . . . . ?
C77 C78 C79 C80 1.5(7) . . . . ?
C78 C79 C80 C81 0.3(7) . . . . ?
C79 C80 C81 N14 179.1(4) . . . . ?
C79 C80 C81 C76 -1.9(6) . . . . ?
C81 N14 C82 O9 4.6(6) . . . . ?
C81 N14 C82 C83 -175.6(3) . . . . ?
C81 C76 C77 C78 0.0(6) . . . . ?
C82 N14 C81 C76 59.9(5) . . . . ?
C82 N14 C81 C80 -121.2(4) . . . . ?
C82 C83 C84 C85 -177.9(4) . . . . ?
C83 N13 C87 C86 -0.1(6) . . . . ?
C83 N13 C87 C88 178.9(4) . . . . ?
C83 C84 C85 C86 0.0(8) . . . . ?
C84 C85 C86 C87 0.4(8) . . . . ?
C85 C86 C87 N13 -0.4(7) . . . . ?
C85 C86 C87 C88 -179.4(5) . . . . ?
C86 C87 C88 O8 2.0(7) . . . . ?
C86 C87 C88 N12 -177.6(4) . . . . ?
C87 N13 C83 C82 178.1(4) . . . . ?
C87 N13 C83 C84 0.6(6) . . . . ?
C88 N12 C89 C90 -118.4(5) . . . . ?
C88 N12 C89 C94 63.6(6) . . . . ?
C89 N12 C88 O8 0.7(7) . . . . ?
C89 N12 C88 C87 -179.7(4) . . . . ?
C89 C90 C91 C92 0.3(7) . . . . ?
C90 C89 C94 S9 -177.1(4) . . . . ?
C90 C89 C94 C93 4.1(7) . . . . ?
C90 C91 C92 C93 3.0(8) . . . . ?
C91 C92 C93 C94 -2.6(9) . . . . ?
C92 C93 C94 S9 -179.7(5) . . . . ?
C92 C93 C94 C89 -1.0(9) . . . . ?
C94 C89 C90 C91 -3.8(7) . . . . ?
S8A S7 C57 C58 -56.0(5) . . . . ?
S8A S7 C57 C62 122.6(4) . . . . ?
S8A S9 C94 C89 126.5(4) . . . . ?
S8A S9 C94 C93 -54.7(5) . . . . ?
S8B S7 C57 C58 -56.3(5) . . . . ?
S8B S7 C57 C62 122.3(4) . . . . ?
S8B S9 C94 C89 129.6(4) . . . . ?
S8B S9 C94 C93 -51.6(6) . . . . ?
C39 N7 C41 C42 44.4(9) . . . . ?
C39 N7 C43 C44 176.5(7) . . . . ?
C39 N7 C45 C46 -61.1(9) . . . . ?
C41 N7 C39 C40 74.4(10) . . . . ?
C41 N7 C43 C44 -70.0(9) . . . . ?
C41 N7 C45 C46 177.0(7) . . . . ?
C43 N7 C39 C40 -174.0(8) . . . . ?
C43 N7 C41 C42 -64.9(9) . . . . ?
C43 N7 C45 C46 59.3(9) . . . . ?
C45 N7 C39 C40 -46.9(10) . . . . ?
C45 N7 C41 C42 171.1(7) . . . . ?
C45 N7 C43 C44 48.6(8) . . . . ?
C49 N8 C51 C52 -67.8(6) . . . . ?
C49 N8 C53 C54 173.7(4) . . . . ?
C49 N8 C55 C56 -59.0(5) . . . . ?
C51 N8 C49 C50 -179.3(5) . . . . ?
C51 N8 C53 C54 53.8(5) . . . . ?
C51 N8 C55 C56 60.8(5) . . . . ?
C53 N8 C49 C50 58.9(6) . . . . ?
C53 N8 C51 C52 51.3(6) . . . . ?
C53 N8 C55 C56 -176.9(4) . . . . ?
C55 N8 C49 C50 -59.6(5) . . . . ?
C55 N8 C51 C52 171.3(5) . . . . ?
C55 N8 C53 C54 -66.4(5) . . . . ?
C95 N15 C97 C99 -174.9(6) . . . . ?
C95 N15 C97 C98 -62.0(6) . . . . ?
C95 N15 C100 C102 167.9(7) . . . . ?
C95 N15 C100 C101 77.8(7) . . . . ?
C95 N15 C103 C104 53.3(5) . . . . ?
C97 N15 C95 C96 -62.1(5) . . . . ?
C97 N15 C100 C102 47.1(8) . . . . ?
C97 N15 C100 C101 -42.9(8) . . . . ?
C97 N15 C103 C104 173.2(4) . . . . ?
C100 N15 C95 C96 176.1(4) . . . . ?
C100 N15 C97 C99 -55.8(7) . . . . ?
C100 N15 C97 C98 57.2(7) . . . . ?
C100 N15 C103 C104 -65.3(5) . . . . ?
C103 N15 C95 C96 56.0(5) . . . . ?
C103 N15 C97 C99 64.7(7) . . . . ?
C103 N15 C97 C98 177.6(6) . . . . ?
C103 N15 C100 C102 -71.5(7) . . . . ?
C103 N15 C100 C101 -161.5(7) . . . . ?
C107 N16 C114 C115 -41(3) . . . . ?
C107 N16 C118 C119 57.9(18) . . . . ?
C107 N16 C123 C124 -174.7(17) . . . . ?
C114 N16 C107 C108 -74.2(16) . . . . ?
C114 N16 C118 C119 -177.3(17) . . . . ?
C114 N16 C123 C124 69(2) . . . . ?
C118 N16 C107 C108 46.5(16) . . . . ?
C118 N16 C114 C115 -172(3) . . . . ?
C118 N16 C123 C124 -40(2) . . . . ?
C123 N16 C107 C108 176.7(12) . . . . ?
C123 N16 C114 C115 70(3) . . . . ?
C123 N16 C118 C119 -68.5(17) . . . . ?
C105 N16 C109 C110 60(2) . . . . ?
C105 N16 C116 C117 -54(2) . . . . ?
C105 N16 C120 C122 173.4(15) . . . . ?
C109 N16 C105 C106 56.1(19) . . . . ?
C109 N16 C116 C117 -171.5(18) . . . . ?
C109 N16 C120 C122 -57.4(19) . . . . ?
C116 N16 C105 C106 -58.7(17) . . . . ?
C116 N16 C109 C110 171.5(17) . . . . ?
C116 N16 C120 C122 65.3(16) . . . . ?
C120 N16 C105 C106 -169.3(16) . . . . ?
C120 N16 C109 C110 -67(2) . . . . ?
C120 N16 C116 C117 58(2) . . . . ?

loop_
_smtbx_masks_void_nr
_smtbx_masks_void_average_x
_smtbx_masks_void_average_y
_smtbx_masks_void_average_z
_smtbx_masks_void_volume
_smtbx_masks_void_count_electrons
_smtbx_masks_void_content
1 0.000 0.500 0.000 451.1 81.3 ?
2 0.184 0.746 0.714 16.6 0.0 ?
3 0.375 0.323 0.324 11.4 0.0 ?
4 0.500 0.500 0.500 31.5 2.6 '2 ?'
5 0.625 0.677 0.676 11.4 0.1 ?
6 0.816 0.254 0.286 16.6 0.0 ?
